data_4028831
loop_
_publ_author_name
'Yosuke Demizu'
'Hiroko Yamashita'
'Norikazu Yamazaki'
'Yukiko Sato'
'Mitsunobu Doi'
'Masakazu Tanaka'
'Masaaki Kurihara'

_publ_contact_author_email demizu@nihs.go.jp
_publ_contact_author_fax +81-3-3707-6950
_publ_contact_author_name 'Yosuke Demizu Ph.D'
_publ_contact_author_phone +81-3-3700-1141
_publ_section_title
;
 Oligopeptides with Equal Amounts of l- and d-Amino Acids May Prefer a
 Helix Screw Sense
;
_journal_name_full 'Journal of Organic Chemistry'
_journal_page_first 12106
_journal_page_last 12113
_journal_paper_doi 10.1021/jo402133e
_journal_volume 78
_journal_year 2013
_chemical_absolute_configuration rm
_chemical_compound_source synthesis
_chemical_formula_moiety 'C70 H128 N12 O15, 2.48(C4 H8 O2), 2(H2 O)'
_chemical_formula_sum 'C79.92 H151.84 N12 O21.96'
_chemical_formula_weight 1632.38
_chemical_name_systematic
; 
 Boc-(Leu-D-Leu-Aib)4-OMe.2H2O.2.48C4H8O2
;
_space_group_IT_number 19
_symmetry_cell_setting orthorhombic
_symmetry_space_group_name_Hall 'P 2ac 2ab'
_symmetry_space_group_name_H-M 'P 21 21 21'
_atom_sites_solution_hydrogens geom
_atom_sites_solution_primary direct
_atom_sites_solution_secondary difmap
_audit_creation_method SHELXL-97
_cell_angle_alpha 90.00
_cell_angle_beta 90.00
_cell_angle_gamma 90.00
_cell_formula_units_Z 4
_cell_length_a 14.9724(15)
_cell_length_b 16.2335(17)
_cell_length_c 38.546(4)
_cell_measurement_reflns_used 9197
_cell_measurement_temperature 90(2)
_cell_measurement_theta_max 23.30
_cell_measurement_theta_min 2.44
_cell_volume 9368.8(17)
_computing_cell_refinement 'SAINTPLUS (Bruker, 1998)'
_computing_data_collection 'SMART (Bruker, 1998)'
_computing_data_reduction 'SAINTPLUS (Bruker, 1998)'
_computing_structure_refinement 'SHELXL-97 (Sheldrick, 2008)'
_computing_structure_solution 'SHELXS-97 (Sheldrick, 2008)'
_diffrn_ambient_temperature 90(2)
_diffrn_detector_area_resol_mean 8.366
_diffrn_measured_fraction_theta_full 0.999
_diffrn_measured_fraction_theta_max 0.999
_diffrn_measurement_device_type 'CCD (Bruker APEX)'
_diffrn_measurement_method \w-scan
_diffrn_radiation_monochromator 'conforcal (Bruker Montel)'
_diffrn_radiation_source 'rotating anode (M18XCE)'
_diffrn_radiation_type MoK\a
_diffrn_radiation_wavelength 0.71073
_diffrn_reflns_av_R_equivalents 0.0437
_diffrn_reflns_av_sigmaI/netI 0.0448
_diffrn_reflns_limit_h_max 19
_diffrn_reflns_limit_h_min -19
_diffrn_reflns_limit_k_max 20
_diffrn_reflns_limit_k_min -20
_diffrn_reflns_limit_l_max 49
_diffrn_reflns_limit_l_min -49
_diffrn_reflns_number 81960
_diffrn_reflns_theta_full 27.10
_diffrn_reflns_theta_max 27.10
_diffrn_reflns_theta_min 1.06
_diffrn_standards_decay_% 0.0
_diffrn_standards_interval_count 81960
_diffrn_standards_interval_time 900
_diffrn_standards_number 484
_exptl_absorpt_coefficient_mu 0.084
_exptl_absorpt_correction_T_max 1.064
_exptl_absorpt_correction_T_min 0.954
_exptl_absorpt_correction_type empirical
_exptl_absorpt_process_details 'SADABS (Sheldrick, 1996)'
_exptl_crystal_colour colourless
_exptl_crystal_density_diffrn 1.159
_exptl_crystal_description block
_exptl_crystal_F_000 3568
_exptl_crystal_size_max 0.30
_exptl_crystal_size_mid 0.30
_exptl_crystal_size_min 0.20
_refine_diff_density_max 0.921
_refine_diff_density_min -0.359
_refine_diff_density_rms 0.061
_refine_ls_abs_structure_details 'Flack (1983), 9414 Friedel pairs'
_refine_ls_abs_structure_Flack 0.4(9)
_refine_ls_extinction_method none
_refine_ls_goodness_of_fit_ref 1.045
_refine_ls_hydrogen_treatment constr
_refine_ls_matrix_type full
_refine_ls_number_parameters 1183
_refine_ls_number_reflns 20643
_refine_ls_number_restraints 105
_refine_ls_restrained_S_all 1.062
_refine_ls_R_factor_all 0.0840
_refine_ls_R_factor_gt 0.0683
_refine_ls_shift/su_max 0.015
_refine_ls_shift/su_mean 0.001
_refine_ls_structure_factor_coef Fsqd
_refine_ls_weighting_details 'calc w=1/[\s^2^(Fo^2^)+(0.0921P)^2^+7.4707P] where P=(Fo^2^+2Fc^2^)/3'
_refine_ls_weighting_scheme calc
_refine_ls_wR_factor_gt 0.1776
_refine_ls_wR_factor_ref 0.1881
_reflns_number_gt 17001
_reflns_number_total 20643
_reflns_threshold_expression I>2\s(I)
_cod_data_source_file jo402133e_si_003.cif
_cod_data_source_block lda4
_cod_database_code 4028831

loop_
_symmetry_equiv_pos_as_xyz
'x, y, z'
'-x+1/2, -y, z+1/2'
'x+1/2, -y+1/2, -z'
'-x, y+1/2, -z+1/2'

loop_
_atom_site_label
_atom_site_type_symbol
_atom_site_fract_x
_atom_site_fract_y
_atom_site_fract_z
_atom_site_U_iso_or_equiv
_atom_site_adp_type
_atom_site_occupancy
_atom_site_symmetry_multiplicity
_atom_site_calc_flag
_atom_site_refinement_flags
_atom_site_disorder_assembly
_atom_site_disorder_group
C1_1 C 1.0910(4) 0.5846(3) 1.17738(12) 0.0637(13) Uani 1 1 d . . .
C2_1 C 1.1392(3) 0.5213(3) 1.15537(12) 0.0592(12) Uani 1 1 d . . .
H2A_1 H 1.1387 0.4680 1.1672 0.089 Uiso 1 1 calc R . .
H2B_1 H 1.2011 0.5389 1.1517 0.089 Uiso 1 1 calc R . .
H2C_1 H 1.1091 0.5162 1.1329 0.089 Uiso 1 1 calc R . .
C3_1 C 1.1334(5) 0.5890(4) 1.21369(14) 0.0869(18) Uani 1 1 d . . .
H3A_1 H 1.1014 0.6297 1.2278 0.130 Uiso 1 1 calc R . .
H3B_1 H 1.1962 0.6052 1.2116 0.130 Uiso 1 1 calc R . .
H3C_1 H 1.1295 0.5348 1.2248 0.130 Uiso 1 1 calc R . .
C4_1 C 1.0882(4) 0.6704(3) 1.16088(13) 0.0697(14) Uani 1 1 d . . .
H4A_1 H 1.0554 0.7082 1.1761 0.105 Uiso 1 1 calc R . .
H4B_1 H 1.0581 0.6673 1.1383 0.105 Uiso 1 1 calc R . .
H4C_1 H 1.1492 0.6908 1.1576 0.105 Uiso 1 1 calc R . .
O1_1 O 0.9990(3) 0.5586(2) 1.18531(8) 0.0677(10) Uani 1 1 d . . .
C5_1 C 0.9383(3) 0.5525(2) 1.16033(10) 0.0484(10) Uani 1 1 d . . .
O5_1 O 0.9529(2) 0.54310(17) 1.12929(7) 0.0516(7) Uani 1 1 d . . .
N10_1 N 0.8554(3) 0.55705(19) 1.17414(8) 0.0466(8) Uani 1 1 d . . .
H10_1 H 0.8486 0.5697 1.1962 0.056 Uiso 1 1 calc R . .
C10_1 C 0.7787(3) 0.5414(2) 1.15309(10) 0.0517(11) Uani 1 1 d . B .
H10A_1 H 0.7796 0.4820 1.1461 0.062 Uiso 1 1 calc R . .
C11_1 C 0.6934(4) 0.5571(3) 1.17401(12) 0.0646(14) Uani 1 1 d D . .
H11A_1 H 0.7012 0.5345 1.1977 0.078 Uiso 1 1 calc R A 1
H11B_1 H 0.6840 0.6172 1.1761 0.078 Uiso 1 1 calc R A 1
C12_1 C 0.6198(5) 0.5224(5) 1.15929(18) 0.0427(17) Uani 0.520(4) 1 d PD B 1
H12_1 H 0.6131 0.5490 1.1360 0.051 Uiso 0.520(4) 1 calc PR B 1
C13_1 C 0.5380(6) 0.5488(6) 1.1804(2) 0.061(2) Uani 0.520(4) 1 d PD B 1
H13A_1 H 0.4841 0.5247 1.1701 0.091 Uiso 0.520(4) 1 calc PR B 1
H13B_1 H 0.5332 0.6090 1.1802 0.091 Uiso 0.520(4) 1 calc PR B 1
H13C_1 H 0.5443 0.5294 1.2043 0.091 Uiso 0.520(4) 1 calc PR B 1
C14_1 C 0.6174(6) 0.4297(5) 1.1528(2) 0.055(2) Uani 0.520(4) 1 d PD B 1
H14A_1 H 0.5603 0.4147 1.1422 0.082 Uiso 0.520(4) 1 calc PR B 1
H14B_1 H 0.6241 0.4005 1.1749 0.082 Uiso 0.520(4) 1 calc PR B 1
H14C_1 H 0.6664 0.4144 1.1372 0.082 Uiso 0.520(4) 1 calc PR B 1
C12_1 C 0.6565(5) 0.5050(4) 1.19907(16) 0.0327(15) Uani 0.480(4) 1 d PD B 2
H12A_1 H 0.7052 0.4944 1.2162 0.039 Uiso 0.480(4) 1 calc PR B 2
C13_1 C 0.5804(5) 0.5401(5) 1.21952(18) 0.0381(17) Uani 0.480(4) 1 d PD B 2
H13D_1 H 0.5605 0.4997 1.2367 0.057 Uiso 0.480(4) 1 calc PR B 2
H13E_1 H 0.5309 0.5533 1.2038 0.057 Uiso 0.480(4) 1 calc PR B 2
H13F_1 H 0.6001 0.5903 1.2314 0.057 Uiso 0.480(4) 1 calc PR B 2
C14_1 C 0.6332(5) 0.4214(4) 1.1837(2) 0.0410(18) Uani 0.480(4) 1 d PD B 2
H14D_1 H 0.6095 0.3855 1.2019 0.062 Uiso 0.480(4) 1 calc PR B 2
H14E_1 H 0.6870 0.3965 1.1737 0.062 Uiso 0.480(4) 1 calc PR B 2
H14F_1 H 0.5881 0.4284 1.1655 0.062 Uiso 0.480(4) 1 calc PR B 2
C15_1 C 0.7750(3) 0.5933(2) 1.12049(9) 0.0406(8) Uani 1 1 d . . .
O15_1 O 0.7473(2) 0.5613(2) 1.09348(7) 0.0594(9) Uani 1 1 d . B .
N20_1 N 0.79913(19) 0.67144(17) 1.12222(6) 0.0305(6) Uani 1 1 d . B .
H20_1 H 0.8202 0.6918 1.1417 0.037 Uiso 1 1 calc R . .
C20_1 C 0.7908(2) 0.7240(2) 1.09165(8) 0.0327(7) Uani 1 1 d . . .
H20A_1 H 0.8225 0.7767 1.0970 0.039 Uiso 1 1 calc R B .
C21_1 C 0.6939(3) 0.7460(3) 1.08320(11) 0.0606(13) Uani 1 1 d D B .
H21A_1 H 0.6663 0.6989 1.0709 0.073 Uiso 1 1 calc R C 1
H21B_1 H 0.6938 0.7936 1.0671 0.073 Uiso 1 1 calc R C 1
C22_1 C 0.6336(6) 0.7682(7) 1.1158(2) 0.040(2) Uani 0.520(4) 1 d PD B 1
H22_1 H 0.6426 0.7268 1.1347 0.048 Uiso 0.520(4) 1 calc PR B 1
C23_1 C 0.5362(6) 0.7732(8) 1.1061(3) 0.072(3) Uani 0.520(4) 1 d PD B 1
H23A_1 H 0.5152 0.7188 1.0987 0.109 Uiso 0.520(4) 1 calc PR B 1
H23B_1 H 0.5285 0.8127 1.0871 0.109 Uiso 0.520(4) 1 calc PR B 1
H23C_1 H 0.5015 0.7914 1.1262 0.109 Uiso 0.520(4) 1 calc PR B 1
C24_1 C 0.6665(8) 0.8513(7) 1.1272(3) 0.053(3) Uani 0.520(4) 1 d PD B 1
H24A_1 H 0.7289 0.8470 1.1345 0.080 Uiso 0.520(4) 1 calc PR B 1
H24B_1 H 0.6300 0.8709 1.1466 0.080 Uiso 0.520(4) 1 calc PR B 1
H24C_1 H 0.6619 0.8902 1.1078 0.080 Uiso 0.520(4) 1 calc PR B 1
C22_1 C 0.6510(6) 0.8025(6) 1.1106(2) 0.0301(19) Uani 0.480(4) 1 d PD B 2
H22A_1 H 0.6331 0.7653 1.1301 0.036 Uiso 0.480(4) 1 calc PR B 2
C24_1 C 0.7039(6) 0.8711(7) 1.1272(3) 0.032(2) Uani 0.480(4) 1 d PD B 2
H24D_1 H 0.6664 0.8997 1.1442 0.048 Uiso 0.480(4) 1 calc PR B 2
H24E_1 H 0.7232 0.9102 1.1093 0.048 Uiso 0.480(4) 1 calc PR B 2
H24F_1 H 0.7564 0.8481 1.1389 0.048 Uiso 0.480(4) 1 calc PR B 2
C23_1 C 0.5636(6) 0.8370(6) 1.0961(2) 0.048(2) Uani 0.480(4) 1 d PD B 2
H23D_1 H 0.5353 0.8723 1.1135 0.072 Uiso 0.480(4) 1 calc PR B 2
H23E_1 H 0.5234 0.7915 1.0903 0.072 Uiso 0.480(4) 1 calc PR B 2
H23F_1 H 0.5761 0.8694 1.0752 0.072 Uiso 0.480(4) 1 calc PR B 2
C25_1 C 0.8382(2) 0.68520(19) 1.06046(7) 0.0267(6) Uani 1 1 d . B .
O25_1 O 0.80445(15) 0.68408(14) 1.03141(5) 0.0305(5) Uani 1 1 d . . .
N30_1 N 0.92162(17) 0.65764(16) 1.06666(6) 0.0259(5) Uani 1 1 d . . .
H30_1 H 0.9433 0.6625 1.0878 0.031 Uiso 1 1 calc R B .
C30_1 C 0.9782(2) 0.61978(19) 1.03975(8) 0.0277(6) Uani 1 1 d . B .
C31_1 C 1.0640(2) 0.5903(2) 1.05747(9) 0.0325(7) Uani 1 1 d . . .
H31A_1 H 1.0955 0.6377 1.0675 0.049 Uiso 1 1 calc R B .
H31B_1 H 1.1026 0.5633 1.0404 0.049 Uiso 1 1 calc R . .
H31C_1 H 1.0490 0.5512 1.0759 0.049 Uiso 1 1 calc R . .
C32_1 C 1.0017(2) 0.6814(2) 1.01129(8) 0.0312(7) Uani 1 1 d . . .
H32A_1 H 1.0320 0.7291 1.0216 0.047 Uiso 1 1 calc R B .
H32B_1 H 0.9469 0.6996 0.9997 0.047 Uiso 1 1 calc R . .
H32C_1 H 1.0413 0.6552 0.9943 0.047 Uiso 1 1 calc R . .
C33_1 C 0.9311(2) 0.54393(19) 1.02422(7) 0.0257(6) Uani 1 1 d . . .
O33_1 O 0.92608(16) 0.53139(14) 0.99297(5) 0.0304(5) Uani 1 1 d . B .
N40_1 N 0.89889(17) 0.48992(16) 1.04789(6) 0.0257(5) Uani 1 1 d . B .
H40_1 H 0.9041 0.5005 1.0702 0.031 Uiso 1 1 calc R . .
C40_1 C 0.8558(2) 0.41463(19) 1.03642(8) 0.0269(6) Uani 1 1 d . . .
H40A_1 H 0.8978 0.3846 1.0207 0.032 Uiso 1 1 calc R B .
C41_1 C 0.8379(2) 0.36054(19) 1.06836(8) 0.0294(6) Uani 1 1 d D B .
H41A_1 H 0.8955 0.3496 1.0801 0.035 Uiso 1 1 calc R . .
H41B_1 H 0.8000 0.3919 1.0847 0.035 Uiso 1 1 calc R . .
C42_1 C 0.7925(2) 0.2780(2) 1.06085(9) 0.0366(7) Uani 1 1 d D . .
H42_1 H 0.7334 0.2893 1.0497 0.044 Uiso 1 1 calc R B .
C43_1 C 0.7758(3) 0.2341(3) 1.09499(11) 0.0523(11) Uani 1 1 d D B .
H43A_1 H 0.7397 0.2694 1.1101 0.078 Uiso 1 1 calc R . .
H43B_1 H 0.8331 0.2223 1.1063 0.078 Uiso 1 1 calc R . .
H43C_1 H 0.7440 0.1824 1.0906 0.078 Uiso 1 1 calc R . .
C44_1 C 0.8475(3) 0.2256(2) 1.03615(13) 0.0569(11) Uani 1 1 d D B .
H44A_1 H 0.8563 0.2555 1.0143 0.085 Uiso 1 1 calc R . .
H44B_1 H 0.8160 0.1738 1.0315 0.085 Uiso 1 1 calc R . .
H44C_1 H 0.9057 0.2137 1.0467 0.085 Uiso 1 1 calc R . .
C45_1 C 0.7695(2) 0.43245(18) 1.01632(7) 0.0250(6) Uani 1 1 d . B .
O45_1 O 0.75253(15) 0.39511(13) 0.98928(5) 0.0289(5) Uani 1 1 d . . .
N50_1 N 0.71639(17) 0.48935(16) 1.03016(6) 0.0260(5) Uani 1 1 d . . .
H50_1 H 0.7326 0.5136 1.0496 0.031 Uiso 1 1 calc R B .
C50_1 C 0.6321(2) 0.5127(2) 1.01402(7) 0.0286(6) Uani 1 1 d . B .
H50A_1 H 0.6087 0.5611 1.0272 0.034 Uiso 1 1 calc R . .
C51_1 C 0.5608(2) 0.4456(3) 1.01602(8) 0.0396(8) Uani 1 1 d D . .
H51A_1 H 0.5121 0.4599 0.9997 0.048 Uiso 1 1 calc R B .
H51B_1 H 0.5874 0.3932 1.0079 0.048 Uiso 1 1 calc R . .
C52_1 C 0.5204(3) 0.4314(2) 1.05143(10) 0.0468(10) Uani 1 1 d D B .
H52_1 H 0.4892 0.4843 1.0568 0.056 Uiso 1 1 calc R D 3
C53_1 C 0.4402(8) 0.3663(8) 1.0458(4) 0.038(3) Uani 0.490(9) 1 d PD B 3
H53A_1 H 0.4068 0.3807 1.0248 0.057 Uiso 0.490(9) 1 calc PR B 3
H53B_1 H 0.4001 0.3678 1.0659 0.057 Uiso 0.490(9) 1 calc PR B 3
H53C_1 H 0.4651 0.3107 1.0433 0.057 Uiso 0.490(9) 1 calc PR B 3
C54_1 C 0.5668(5) 0.4146(5) 1.08052(18) 0.039(2) Uani 0.490(9) 1 d PD B 3
H54A_1 H 0.5254 0.4089 1.1001 0.059 Uiso 0.490(9) 1 calc PR B 3
H54B_1 H 0.6087 0.4596 1.0852 0.059 Uiso 0.490(9) 1 calc PR B 3
H54C_1 H 0.6001 0.3631 1.0774 0.059 Uiso 0.490(9) 1 calc PR B 3
C53_1 C 0.4670(11) 0.3582(9) 1.0543(4) 0.060(4) Uani 0.510(9) 1 d PD B 4
H53D_1 H 0.4933 0.3144 1.0402 0.091 Uiso 0.510(9) 1 calc PR B 4
H53E_1 H 0.4063 0.3698 1.0462 0.091 Uiso 0.510(9) 1 calc PR B 4
H53F_1 H 0.4649 0.3406 1.0786 0.091 Uiso 0.510(9) 1 calc PR B 4
C54_1 C 0.4898(6) 0.5060(5) 1.07353(18) 0.045(2) Uani 0.510(9) 1 d PD B 4
H54D_1 H 0.5316 0.5518 1.0703 0.068 Uiso 0.510(9) 1 calc PR B 4
H54E_1 H 0.4885 0.4903 1.0981 0.068 Uiso 0.510(9) 1 calc PR B 4
H54F_1 H 0.4299 0.5230 1.0662 0.068 Uiso 0.510(9) 1 calc PR B 4
C55_1 C 0.6484(2) 0.54209(19) 0.97638(7) 0.0242(6) Uani 1 1 d . . .
O55_1 O 0.60147(14) 0.51803(14) 0.95224(5) 0.0286(5) Uani 1 1 d . B .
N60_1 N 0.71521(17) 0.59599(16) 0.97230(6) 0.0243(5) Uani 1 1 d . B .
H60_1 H 0.7460 0.6115 0.9906 0.029 Uiso 1 1 calc R . .
C60_1 C 0.7388(2) 0.63034(19) 0.93800(7) 0.0271(6) Uani 1 1 d . . .
C61_1 C 0.6646(2) 0.6857(2) 0.92486(8) 0.0330(7) Uani 1 1 d . B .
H61A_1 H 0.6093 0.6539 0.9228 0.050 Uiso 1 1 calc R . .
H61B_1 H 0.6811 0.7079 0.9021 0.050 Uiso 1 1 calc R . .
H61C_1 H 0.6556 0.7312 0.9412 0.050 Uiso 1 1 calc R . .
C62_1 C 0.8250(2) 0.6792(2) 0.94154(8) 0.0315(7) Uani 1 1 d . B .
H62A_1 H 0.8724 0.6431 0.9503 0.047 Uiso 1 1 calc R . .
H62B_1 H 0.8159 0.7248 0.9578 0.047 Uiso 1 1 calc R . .
H62C_1 H 0.8423 0.7011 0.9188 0.047 Uiso 1 1 calc R . .
C63_1 C 0.7557(2) 0.55855(18) 0.91262(7) 0.0239(6) Uani 1 1 d . B .
O63_1 O 0.72237(15) 0.55591(13) 0.88365(5) 0.0272(4) Uani 1 1 d . . .
N70_1 N 0.81357(16) 0.50140(15) 0.92390(6) 0.0225(5) Uani 1 1 d . . .
H70_1 H 0.8383 0.5062 0.9445 0.027 Uiso 1 1 calc R B .
C70_1 C 0.83527(19) 0.43138(17) 0.90182(7) 0.0220(6) Uani 1 1 d . B .
H70A_1 H 0.8614 0.4530 0.8797 0.026 Uiso 1 1 calc R . .
C71_1 C 0.90581(19) 0.37799(19) 0.91969(7) 0.0235(6) Uani 1 1 d D . .
H71A_1 H 0.9105 0.3249 0.9072 0.028 Uiso 1 1 calc R B .
H71B_1 H 0.8859 0.3660 0.9437 0.028 Uiso 1 1 calc R . .
C72_1 C 0.9992(2) 0.4185(2) 0.92113(8) 0.0300(7) Uani 1 1 d D B .
H72_1 H 0.9918 0.4757 0.9303 0.036 Uiso 1 1 calc R . .
C73_1 C 1.0583(3) 0.3713(3) 0.94623(11) 0.0522(10) Uani 1 1 d D . .
H73A_1 H 1.0291 0.3685 0.9690 0.078 Uiso 1 1 calc R B .
H73B_1 H 1.1158 0.3996 0.9485 0.078 Uiso 1 1 calc R . .
H73C_1 H 1.0680 0.3154 0.9374 0.078 Uiso 1 1 calc R . .
C74_1 C 1.0422(2) 0.4244(3) 0.88577(9) 0.0440(9) Uani 1 1 d D . .
H74A_1 H 1.0029 0.4551 0.8701 0.066 Uiso 1 1 calc R B .
H74B_1 H 1.0521 0.3689 0.8765 0.066 Uiso 1 1 calc R . .
H74C_1 H 1.0996 0.4531 0.8878 0.066 Uiso 1 1 calc R . .
C75_1 C 0.75214(19) 0.38146(18) 0.89277(7) 0.0218(6) Uani 1 1 d . . .
O75_1 O 0.74173(14) 0.35275(14) 0.86351(5) 0.0264(4) Uani 1 1 d . B .
N80_1 N 0.69223(16) 0.37180(15) 0.91847(6) 0.0218(5) Uani 1 1 d . B .
H80_1 H 0.7038 0.3930 0.9390 0.026 Uiso 1 1 calc R . .
C80_1 C 0.6087(2) 0.32730(19) 0.91336(7) 0.0245(6) Uani 1 1 d . . .
H80A_1 H 0.5727 0.3336 0.9351 0.029 Uiso 1 1 calc R B .
C81_1 C 0.6226(2) 0.2357(2) 0.90752(8) 0.0286(7) Uani 1 1 d D B .
H81A_1 H 0.6512 0.2277 0.8846 0.034 Uiso 1 1 calc R . .
H81B_1 H 0.5635 0.2084 0.9068 0.034 Uiso 1 1 calc R . .
C82_1 C 0.6796(2) 0.1936(2) 0.93513(8) 0.0317(7) Uani 1 1 d D . .
H82_1 H 0.7388 0.2221 0.9358 0.038 Uiso 1 1 calc R B .
C83_1 C 0.6957(3) 0.1047(2) 0.92527(10) 0.0457(9) Uani 1 1 d D B .
H83A_1 H 0.7229 0.1022 0.9022 0.069 Uiso 1 1 calc R . .
H83B_1 H 0.6387 0.0750 0.9250 0.069 Uiso 1 1 calc R . .
H83C_1 H 0.7359 0.0792 0.9422 0.069 Uiso 1 1 calc R . .
C84_1 C 0.6379(3) 0.1997(3) 0.97146(9) 0.0499(10) Uani 1 1 d D B .
H84A_1 H 0.6278 0.2577 0.9773 0.075 Uiso 1 1 calc R . .
H84B_1 H 0.6784 0.1750 0.9885 0.075 Uiso 1 1 calc R . .
H84C_1 H 0.5808 0.1702 0.9717 0.075 Uiso 1 1 calc R . .
C85_1 C 0.5540(2) 0.3664(2) 0.88337(7) 0.0248(6) Uani 1 1 d . B .
O85_1 O 0.52366(14) 0.32395(14) 0.86000(5) 0.0284(5) Uani 1 1 d . . .
N90_1 N 0.54123(17) 0.44736(17) 0.88544(6) 0.0273(5) Uani 1 1 d . . .
H90_1 H 0.5653 0.4747 0.9028 0.033 Uiso 1 1 calc R B .
C90_1 C 0.4878(2) 0.4929(2) 0.85950(7) 0.0294(7) Uani 1 1 d . B .
C91_1 C 0.3904(2) 0.4644(2) 0.86024(9) 0.0376(8) Uani 1 1 d . . .
H91A_1 H 0.3658 0.4730 0.8835 0.056 Uiso 1 1 calc R B .
H91B_1 H 0.3874 0.4058 0.8543 0.056 Uiso 1 1 calc R . .
H91C_1 H 0.3557 0.4963 0.8434 0.056 Uiso 1 1 calc R . .
C92_1 C 0.4942(2) 0.5845(2) 0.86784(8) 0.0362(8) Uani 1 1 d . . .
H92A_1 H 0.4684 0.5949 0.8908 0.054 Uiso 1 1 calc R B .
H92B_1 H 0.4612 0.6161 0.8503 0.054 Uiso 1 1 calc R . .
H92C_1 H 0.5570 0.6015 0.8678 0.054 Uiso 1 1 calc R . .
C93_1 C 0.5288(2) 0.48045(19) 0.82287(7) 0.0272(6) Uani 1 1 d . . .
O94_1 O 0.48130(16) 0.48019(16) 0.79676(5) 0.0364(5) Uani 1 1 d . B .
N100_1 N 0.61703(18) 0.47451(16) 0.82116(6) 0.0259(5) Uani 1 1 d . B .
H100_1 H 0.6481 0.4764 0.8405 0.031 Uiso 1 1 calc R . .
C100_1 C 0.6643(2) 0.4649(2) 0.78839(7) 0.0288(6) Uani 1 1 d . . .
H10B_1 H 0.6394 0.5059 0.7716 0.035 Uiso 1 1 calc R B .
C101_1 C 0.7636(2) 0.4839(2) 0.79348(8) 0.0373(8) Uani 1 1 d D B .
H10C_1 H 0.7846 0.4537 0.8142 0.045 Uiso 1 1 calc R . .
H10D_1 H 0.7967 0.4620 0.7733 0.045 Uiso 1 1 calc R . .
C102_1 C 0.7877(3) 0.5738(3) 0.79779(13) 0.0612(12) Uani 1 1 d D . .
H102_1 H 0.7414 0.5999 0.8130 0.073 Uiso 1 1 calc R B .
C103_1 C 0.8789(3) 0.5836(4) 0.81575(15) 0.0721(14) Uani 1 1 d D B .
H10E_1 H 0.8779 0.5552 0.8382 0.108 Uiso 1 1 calc R . .
H10F_1 H 0.8913 0.6423 0.8194 0.108 Uiso 1 1 calc R . .
H10G_1 H 0.9257 0.5597 0.8011 0.108 Uiso 1 1 calc R . .
C104_1 C 0.7898(5) 0.6185(5) 0.76540(19) 0.101(2) Uani 1 1 d D B .
H10H_1 H 0.8043 0.6764 0.7699 0.151 Uiso 1 1 calc R . .
H10I_1 H 0.7312 0.6149 0.7542 0.151 Uiso 1 1 calc R . .
H10J_1 H 0.8352 0.5945 0.7502 0.151 Uiso 1 1 calc R . .
C105_1 C 0.6530(2) 0.3793(2) 0.77284(7) 0.0267(6) Uani 1 1 d . B .
O105_1 O 0.67480(17) 0.36777(15) 0.74229(5) 0.0353(5) Uani 1 1 d . . .
N110_1 N 0.62546(17) 0.31919(16) 0.79385(6) 0.0251(5) Uani 1 1 d . . .
H110_1 H 0.6079 0.3319 0.8150 0.030 Uiso 1 1 calc R B .
C110_1 C 0.6234(2) 0.23330(19) 0.78305(7) 0.0258(6) Uani 1 1 d . B .
H11C_1 H 0.6095 0.2324 0.7577 0.031 Uiso 1 1 calc R . .
C111_1 C 0.5496(2) 0.1857(2) 0.80149(8) 0.0306(7) Uani 1 1 d D . .
H11D_1 H 0.5586 0.1904 0.8269 0.037 Uiso 1 1 calc R B .
H11E_1 H 0.5546 0.1267 0.7953 0.037 Uiso 1 1 calc R . .
C112_1 C 0.4552(2) 0.2158(2) 0.79251(10) 0.0411(8) Uani 1 1 d D B .
H112_1 H 0.4515 0.2760 0.7979 0.049 Uiso 1 1 calc R . .
C113_1 C 0.3875(3) 0.1709(3) 0.81477(14) 0.0589(12) Uani 1 1 d D . .
H11F_1 H 0.4016 0.1796 0.8393 0.088 Uiso 1 1 calc R B .
H11G_1 H 0.3895 0.1119 0.8095 0.088 Uiso 1 1 calc R . .
H11H_1 H 0.3276 0.1922 0.8098 0.088 Uiso 1 1 calc R . .
C114_1 C 0.4347(3) 0.2039(4) 0.75404(13) 0.0710(14) Uani 1 1 d D . .
H11I_1 H 0.4784 0.2343 0.7401 0.107 Uiso 1 1 calc R B .
H11J_1 H 0.3745 0.2245 0.7490 0.107 Uiso 1 1 calc R . .
H11K_1 H 0.4379 0.1451 0.7483 0.107 Uiso 1 1 calc R . .
C115_1 C 0.7133(2) 0.1909(2) 0.78797(7) 0.0280(6) Uani 1 1 d . . .
O115_1 O 0.72796(16) 0.12479(14) 0.77377(6) 0.0342(5) Uani 1 1 d . B .
N120_1 N 0.77362(19) 0.2272(2) 0.80823(7) 0.0386(7) Uani 1 1 d . B .
H120_1 H 0.7593 0.2724 0.8195 0.046 Uiso 1 1 calc R . .
C120_1 C 0.8634(2) 0.1928(3) 0.81197(9) 0.0410(9) Uani 1 1 d . . .
C121_1 C 0.9236(3) 0.2608(4) 0.82692(14) 0.0702(16) Uani 1 1 d . B .
H12B_1 H 0.9022 0.2763 0.8501 0.105 Uiso 1 1 calc R . .
H12C_1 H 0.9218 0.3090 0.8117 0.105 Uiso 1 1 calc R . .
H12D_1 H 0.9850 0.2405 0.8286 0.105 Uiso 1 1 calc R . .
C122_1 C 0.8626(3) 0.1180(4) 0.83534(12) 0.0643(13) Uani 1 1 d . B .
H12E_1 H 0.8384 0.1332 0.8581 0.096 Uiso 1 1 calc R . .
H12F_1 H 0.9237 0.0972 0.8381 0.096 Uiso 1 1 calc R . .
H12G_1 H 0.8252 0.0750 0.8250 0.096 Uiso 1 1 calc R . .
C123_1 C 0.9003(2) 0.1714(2) 0.77655(9) 0.0339(7) Uani 1 1 d D B .
O123_1 O 0.9477(2) 0.11365(18) 0.77079(8) 0.0526(7) Uani 1 1 d D . .
O124_1 O 0.87788(18) 0.22672(17) 0.75223(7) 0.0457(6) Uani 1 1 d D . .
C124_1 C 0.9019(4) 0.2030(4) 0.71695(12) 0.0723(15) Uani 1 1 d D B .
H12H_1 H 0.8833 0.2464 0.7008 0.108 Uiso 1 1 calc R . .
H12I_1 H 0.8719 0.1514 0.7109 0.108 Uiso 1 1 calc R . .
H12J_1 H 0.9668 0.1955 0.7154 0.108 Uiso 1 1 calc R . .
O1_2 O 0.65580(19) 0.09618(16) 0.70983(6) 0.0445(6) Uani 1 1 d . . .
H1_2 H 0.6771 0.1029 0.7290 0.067 Uiso 1 1 d . . .
H2_2 H 0.6163 0.0664 0.7090 0.067 Uiso 1 1 d . . .
O1_3 O 0.6557(2) 0.25252(17) 0.68534(7) 0.0537(7) Uani 1 1 d . . .
H1_3 H 0.6542 0.2802 0.7016 0.081 Uiso 1 1 d . . .
H2_3 H 0.6515 0.2064 0.6911 0.081 Uiso 1 1 d . . .
O1_4 O 0.0878(5) 0.4440(5) 0.79837(19) 0.067(3) Uani 0.451(8) 1 d PD E 5
C2_4 C 0.1525(11) 0.3853(15) 0.8132(5) 0.097(7) Uani 0.451(8) 1 d PD E 5
H2A_4 H 0.1678 0.4025 0.8371 0.117 Uiso 0.451(8) 1 calc PR E 5
H2B_4 H 0.1249 0.3300 0.8144 0.117 Uiso 0.451(8) 1 calc PR E 5
C3_4 C 0.2316(8) 0.3811(9) 0.7929(3) 0.076(4) Uani 0.451(8) 1 d PD E 5
H3A_4 H 0.2508 0.4362 0.7848 0.091 Uiso 0.451(8) 1 calc PR E 5
H3B_4 H 0.2812 0.3545 0.8057 0.091 Uiso 0.451(8) 1 calc PR E 5
O4_4 O 0.2002(6) 0.3313(7) 0.7654(3) 0.082(3) Uani 0.451(8) 1 d PD E 5
C5_4 C 0.1032(7) 0.3275(8) 0.7576(4) 0.074(4) Uani 0.451(8) 1 d PD E 5
H5A_4 H 0.0945 0.3201 0.7323 0.088 Uiso 0.451(8) 1 calc PR E 5
H5B_4 H 0.0766 0.2794 0.7695 0.088 Uiso 0.451(8) 1 calc PR E 5
C6_4 C 0.0578(8) 0.4029(8) 0.7689(3) 0.076(4) Uani 0.451(8) 1 d PD E 5
H6A_4 H 0.0599 0.4425 0.7494 0.092 Uiso 0.451(8) 1 calc PR E 5
H6B_4 H -0.0059 0.3890 0.7727 0.092 Uiso 0.451(8) 1 calc PR E 5
O1_4 O 0.1770(12) 0.4679(10) 0.7854(5) 0.178(6) Uani 0.549(8) 1 d PD E 6
C2_4 C 0.1436(10) 0.4343(8) 0.7535(4) 0.103(4) Uani 0.549(8) 1 d PD E 6
H2C_4 H 0.0775 0.4345 0.7543 0.124 Uiso 0.549(8) 1 calc PR E 6
H2D_4 H 0.1619 0.4710 0.7342 0.124 Uiso 0.549(8) 1 calc PR E 6
C3_4 C 0.1722(9) 0.3544(7) 0.7458(3) 0.066(3) Uani 0.549(8) 1 d PD E 6
H3C_4 H 0.2377 0.3537 0.7424 0.079 Uiso 0.549(8) 1 calc PR E 6
H3D_4 H 0.1435 0.3348 0.7242 0.079 Uiso 0.549(8) 1 calc PR E 6
O4_4 O 0.1459(17) 0.2968(11) 0.7769(5) 0.224(9) Uani 0.549(8) 1 d PD E 6
C5_4 C 0.1895(13) 0.3355(10) 0.8061(4) 0.103(5) Uani 0.549(8) 1 d PD E 6
H5C_4 H 0.2547 0.3271 0.8036 0.124 Uiso 0.549(8) 1 calc PR E 6
H5D_4 H 0.1705 0.3067 0.8275 0.124 Uiso 0.549(8) 1 calc PR E 6
C6_4 C 0.1728(13) 0.4250(11) 0.8108(5) 0.094(5) Uani 0.549(8) 1 d PD E 6
H6C_4 H 0.1126 0.4317 0.8210 0.113 Uiso 0.549(8) 1 calc PR E 6
H6D_4 H 0.2165 0.4461 0.8279 0.113 Uiso 0.549(8) 1 calc PR E 6
O1_5 O 0.3086(3) 0.5472(2) 1.01029(10) 0.0826(11) Uani 1 1 d D . .
C2_5 C 0.3521(4) 0.6203(3) 1.00177(15) 0.0715(14) Uani 1 1 d D . .
H2A_5 H 0.3983 0.6328 1.0194 0.086 Uiso 1 1 calc R . .
H2B_5 H 0.3087 0.6663 1.0014 0.086 Uiso 1 1 calc R . .
C3_5 C 0.3947(3) 0.6112(3) 0.96673(16) 0.0735(15) Uani 1 1 d D . .
H3A_5 H 0.4238 0.6638 0.9604 0.088 Uiso 1 1 calc R . .
H3B_5 H 0.4417 0.5684 0.9680 0.088 Uiso 1 1 calc R . .
O4_5 O 0.3312(3) 0.5889(2) 0.93978(9) 0.0704(10) Uani 1 1 d D . .
C5_5 C 0.2882(4) 0.5195(3) 0.95138(12) 0.0690(14) Uani 1 1 d D . .
H5A_5 H 0.3324 0.4743 0.9530 0.083 Uiso 1 1 calc R . .
H5B_5 H 0.2434 0.5032 0.9338 0.083 Uiso 1 1 calc R . .
C6_5 C 0.2432(4) 0.5270(4) 0.98486(12) 0.0685(14) Uani 1 1 d D . .
H6A_5 H 0.1971 0.5707 0.9838 0.082 Uiso 1 1 calc R . .
H6B_5 H 0.2136 0.4744 0.9909 0.082 Uiso 1 1 calc R . .
O1_6 O 0.3027(5) 0.6573(6) 1.1238(2) 0.079(2) Uani 0.480(4) 1 d PD B 2
C2_6 C 0.3533(7) 0.5972(7) 1.1048(3) 0.075(3) Uani 0.480(4) 1 d PD B 2
H2A_6 H 0.3294 0.5925 1.0810 0.090 Uiso 0.480(4) 1 calc PR B 2
H2B_6 H 0.3473 0.5428 1.1162 0.090 Uiso 0.480(4) 1 calc PR B 2
C3_6 C 0.4483(8) 0.6204(8) 1.1033(3) 0.086(4) Uani 0.480(4) 1 d PD B 2
H3A_6 H 0.4823 0.5777 1.0906 0.103 Uiso 0.480(4) 1 calc PR B 2
H3B_6 H 0.4549 0.6732 1.0907 0.103 Uiso 0.480(4) 1 calc PR B 2
O4_6 O 0.4836(7) 0.6289(7) 1.1382(3) 0.117(4) Uani 0.480(4) 1 d PD B 2
C5_6 C 0.4324(7) 0.6848(8) 1.1575(3) 0.075(3) Uani 0.480(4) 1 d PD B 2
H5A_6 H 0.4386 0.7404 1.1472 0.090 Uiso 0.480(4) 1 calc PR B 2
H5B_6 H 0.4559 0.6871 1.1815 0.090 Uiso 0.480(4) 1 calc PR B 2
C6_6 C 0.3371(7) 0.6623(9) 1.1586(3) 0.080(3) Uani 0.480(4) 1 d PD B 2
H6A_6 H 0.3297 0.6085 1.1704 0.096 Uiso 0.480(4) 1 calc PR B 2
H6B_6 H 0.3034 0.7043 1.1719 0.096 Uiso 0.480(4) 1 calc PR B 2

loop_
_atom_site_aniso_label
_atom_site_aniso_U_11
_atom_site_aniso_U_22
_atom_site_aniso_U_33
_atom_site_aniso_U_23
_atom_site_aniso_U_13
_atom_site_aniso_U_12
C1_1 0.091(4) 0.060(3) 0.041(2) 0.005(2) -0.010(2) 0.014(3)
C2_1 0.066(3) 0.058(3) 0.054(3) 0.008(2) -0.009(2) 0.018(2)
C3_1 0.116(5) 0.088(4) 0.057(3) 0.013(3) -0.023(3) 0.003(4)
C4_1 0.103(4) 0.057(3) 0.049(3) 0.006(2) -0.003(3) 0.013(3)
O1_1 0.091(3) 0.078(2) 0.0342(15) 0.0170(14) 0.0011(16) 0.026(2)
C5_1 0.073(3) 0.0351(19) 0.037(2) 0.0142(15) 0.0025(19) 0.0152(19)
O5_1 0.076(2) 0.0482(16) 0.0303(13) 0.0116(11) 0.0106(13) 0.0204(14)
N10_1 0.077(2) 0.0321(16) 0.0309(15) 0.0065(12) 0.0146(16) 0.0040(16)
C10_1 0.080(3) 0.038(2) 0.037(2) -0.0124(16) 0.024(2) -0.022(2)
C11_1 0.085(3) 0.064(3) 0.046(2) -0.024(2) 0.031(2) -0.028(3)
C12_1 0.050(4) 0.047(4) 0.030(3) 0.000(3) 0.008(3) -0.002(3)
C13_1 0.062(6) 0.059(5) 0.061(5) -0.009(4) 0.010(4) -0.003(4)
C14_1 0.058(5) 0.056(5) 0.051(5) -0.009(4) 0.013(4) -0.006(4)
C12_1 0.037(4) 0.039(4) 0.022(3) 0.009(3) 0.002(3) -0.008(3)
C13_1 0.041(4) 0.041(4) 0.032(4) 0.004(3) 0.003(3) 0.000(3)
C14_1 0.039(4) 0.036(4) 0.049(5) 0.007(3) 0.005(3) -0.001(3)
C15_1 0.047(2) 0.048(2) 0.0269(16) -0.0144(15) 0.0130(15) -0.0135(17)
O15_1 0.076(2) 0.0697(19) 0.0328(14) -0.0275(13) 0.0214(13) -0.0403(17)
N20_1 0.0376(15) 0.0345(15) 0.0194(12) -0.0064(10) -0.0015(11) -0.0034(12)
C20_1 0.0407(19) 0.0379(18) 0.0196(14) -0.0074(13) -0.0063(13) 0.0079(15)
C21_1 0.053(3) 0.093(4) 0.035(2) -0.025(2) -0.0115(18) 0.032(2)
C22_1 0.048(5) 0.040(6) 0.033(4) 0.003(4) 0.010(3) 0.005(4)
C23_1 0.065(6) 0.088(8) 0.064(6) -0.004(6) 0.007(5) 0.018(6)
C24_1 0.059(8) 0.051(7) 0.050(5) -0.005(5) 0.009(6) 0.006(6)
C22_1 0.037(5) 0.029(5) 0.025(4) 0.003(4) -0.001(3) 0.001(4)
C24_1 0.034(5) 0.035(5) 0.026(4) -0.003(3) 0.000(4) 0.005(4)
C23_1 0.045(5) 0.051(5) 0.048(5) -0.008(4) 0.005(4) 0.016(4)
C25_1 0.0320(16) 0.0279(15) 0.0202(14) -0.0011(11) -0.0043(12) -0.0032(13)
O25_1 0.0375(12) 0.0340(12) 0.0200(10) -0.0027(9) -0.0060(9) 0.0035(10)
N30_1 0.0322(14) 0.0276(13) 0.0179(11) -0.0003(9) -0.0064(10) -0.0018(11)
C30_1 0.0307(16) 0.0277(15) 0.0247(14) 0.0005(12) -0.0016(12) -0.0014(13)
C31_1 0.0319(16) 0.0335(17) 0.0320(16) 0.0031(13) -0.0054(13) -0.0004(13)
C32_1 0.0330(17) 0.0328(17) 0.0278(15) 0.0074(13) -0.0009(13) -0.0033(13)
C33_1 0.0274(15) 0.0276(15) 0.0221(14) 0.0033(11) -0.0017(11) 0.0043(12)
O33_1 0.0389(12) 0.0330(12) 0.0193(10) 0.0004(8) 0.0023(9) -0.0002(10)
N40_1 0.0303(13) 0.0283(13) 0.0184(11) 0.0006(10) -0.0007(10) -0.0007(10)
C40_1 0.0328(16) 0.0245(15) 0.0233(14) -0.0014(11) -0.0002(12) 0.0004(12)
C41_1 0.0341(16) 0.0286(16) 0.0256(15) 0.0048(12) -0.0056(13) 0.0016(13)
C42_1 0.0420(19) 0.0284(16) 0.0393(18) 0.0061(14) -0.0087(15) -0.0037(14)
C43_1 0.063(3) 0.041(2) 0.053(2) 0.0197(18) -0.017(2) -0.0132(19)
C44_1 0.066(3) 0.032(2) 0.073(3) -0.0095(19) -0.006(2) 0.0033(19)
C45_1 0.0340(16) 0.0277(15) 0.0133(12) 0.0034(11) 0.0015(11) -0.0021(12)
O45_1 0.0411(13) 0.0308(11) 0.0149(9) -0.0022(8) -0.0011(9) -0.0004(9)
N50_1 0.0319(13) 0.0307(13) 0.0153(11) -0.0030(10) -0.0033(9) 0.0000(11)
C50_1 0.0306(16) 0.0408(18) 0.0145(13) -0.0016(12) 0.0008(11) -0.0011(13)
C51_1 0.0373(19) 0.060(2) 0.0217(15) 0.0019(15) -0.0040(13) -0.0114(17)
C52_1 0.060(2) 0.040(2) 0.040(2) 0.0027(16) 0.0227(18) 0.0029(18)
C53_1 0.043(7) 0.035(5) 0.036(6) 0.008(4) 0.006(4) 0.001(4)
C54_1 0.042(4) 0.044(4) 0.032(4) 0.003(3) -0.002(3) -0.006(3)
C53_1 0.061(9) 0.063(8) 0.057(9) 0.011(6) 0.009(6) 0.000(7)
C54_1 0.056(5) 0.052(5) 0.026(3) -0.007(3) 0.012(3) -0.005(4)
C55_1 0.0254(15) 0.0310(16) 0.0162(13) -0.0020(11) -0.0008(11) 0.0065(12)
O55_1 0.0295(11) 0.0409(12) 0.0154(9) -0.0022(9) -0.0018(8) 0.0019(9)
N60_1 0.0283(13) 0.0297(13) 0.0149(11) -0.0031(9) -0.0027(9) 0.0025(10)
C60_1 0.0315(16) 0.0327(16) 0.0172(13) 0.0012(11) 0.0001(11) 0.0039(13)
C61_1 0.0428(18) 0.0321(17) 0.0241(15) 0.0008(13) -0.0011(13) 0.0098(15)
C62_1 0.0413(18) 0.0290(16) 0.0242(15) 0.0018(12) 0.0003(13) -0.0017(14)
C63_1 0.0262(15) 0.0280(15) 0.0174(13) 0.0007(11) 0.0039(11) -0.0001(12)
O63_1 0.0327(11) 0.0350(11) 0.0139(9) 0.0013(8) -0.0029(8) 0.0057(9)
N70_1 0.0269(12) 0.0274(13) 0.0133(10) -0.0007(9) -0.0024(9) 0.0012(10)
C70_1 0.0247(14) 0.0235(14) 0.0178(13) -0.0001(10) 0.0017(11) 0.0006(11)
C71_1 0.0254(14) 0.0270(15) 0.0181(13) -0.0027(11) -0.0019(11) 0.0034(12)
C72_1 0.0265(16) 0.0347(17) 0.0288(15) -0.0025(13) -0.0006(12) -0.0001(13)
C73_1 0.035(2) 0.077(3) 0.046(2) 0.016(2) -0.0071(16) -0.001(2)
C74_1 0.0302(18) 0.065(3) 0.0369(19) 0.0024(17) 0.0002(15) -0.0049(17)
C75_1 0.0239(14) 0.0273(14) 0.0141(12) 0.0008(10) 0.0012(10) 0.0035(11)
O75_1 0.0283(11) 0.0362(12) 0.0147(9) -0.0043(8) 0.0003(8) -0.0007(9)
N80_1 0.0253(12) 0.0290(13) 0.0110(10) -0.0008(9) 0.0002(9) -0.0015(10)
C80_1 0.0267(15) 0.0356(16) 0.0113(12) 0.0008(11) 0.0014(10) -0.0014(12)
C81_1 0.0302(16) 0.0366(17) 0.0190(14) 0.0031(12) -0.0021(12) -0.0085(13)
C82_1 0.0337(17) 0.0362(17) 0.0252(15) 0.0074(13) -0.0065(12) -0.0057(13)
C83_1 0.058(2) 0.037(2) 0.042(2) 0.0106(16) -0.0060(18) -0.0051(17)
C84_1 0.070(3) 0.056(2) 0.0237(17) 0.0130(16) -0.0045(17) 0.002(2)
C85_1 0.0233(14) 0.0376(17) 0.0136(12) 0.0021(11) 0.0017(10) -0.0008(12)
O85_1 0.0287(11) 0.0397(12) 0.0167(10) -0.0017(9) -0.0038(8) -0.0037(9)
N90_1 0.0282(13) 0.0401(15) 0.0136(11) -0.0006(10) -0.0024(9) 0.0041(11)
C90_1 0.0316(16) 0.0390(18) 0.0177(13) -0.0001(12) -0.0049(12) 0.0074(13)
C91_1 0.0314(17) 0.053(2) 0.0278(16) 0.0014(15) -0.0029(13) 0.0081(15)
C92_1 0.0410(19) 0.045(2) 0.0230(15) -0.0031(13) -0.0050(14) 0.0116(16)
C93_1 0.0367(17) 0.0255(15) 0.0193(13) 0.0004(11) -0.0037(12) 0.0034(13)
O94_1 0.0410(13) 0.0504(14) 0.0178(10) -0.0036(10) -0.0091(9) 0.0094(11)
N100_1 0.0341(14) 0.0291(13) 0.0145(11) 0.0003(9) -0.0041(10) 0.0013(11)
C100_1 0.0367(17) 0.0337(17) 0.0160(13) 0.0032(11) -0.0007(12) -0.0026(13)
C101_1 0.0405(19) 0.049(2) 0.0226(15) 0.0041(14) 0.0019(13) -0.0098(16)
C102_1 0.052(3) 0.060(3) 0.072(3) -0.011(2) 0.017(2) -0.020(2)
C103_1 0.065(3) 0.076(3) 0.075(3) 0.001(3) -0.005(3) -0.026(3)
C104_1 0.093(5) 0.097(5) 0.112(5) 0.033(4) -0.029(4) -0.017(4)
C105_1 0.0262(15) 0.0355(17) 0.0185(13) 0.0008(12) -0.0017(11) -0.0010(13)
O105_1 0.0473(14) 0.0443(14) 0.0143(10) -0.0023(9) 0.0048(9) -0.0045(11)
N110_1 0.0307(13) 0.0308(13) 0.0138(11) -0.0027(9) 0.0016(9) -0.0010(11)
C110_1 0.0295(15) 0.0320(16) 0.0158(13) -0.0045(11) -0.0019(11) -0.0014(13)
C111_1 0.0315(16) 0.0302(16) 0.0300(16) -0.0011(13) -0.0013(13) -0.0033(13)
C112_1 0.0287(17) 0.042(2) 0.052(2) -0.0010(17) -0.0021(16) -0.0034(15)
C113_1 0.043(2) 0.052(3) 0.082(3) 0.006(2) 0.019(2) -0.0068(19)
C114_1 0.047(3) 0.102(4) 0.065(3) 0.000(3) -0.022(2) -0.001(3)
C115_1 0.0268(15) 0.0381(17) 0.0192(13) -0.0040(12) -0.0006(11) -0.0024(13)
O115_1 0.0330(12) 0.0329(12) 0.0368(12) -0.0072(10) -0.0080(10) 0.0027(10)
N120_1 0.0271(14) 0.0562(19) 0.0325(15) -0.0218(13) -0.0044(11) 0.0052(13)
C120_1 0.0265(17) 0.061(2) 0.0350(18) -0.0156(17) -0.0041(14) 0.0051(16)
C121_1 0.033(2) 0.102(4) 0.076(3) -0.054(3) -0.005(2) 0.002(2)
C122_1 0.039(2) 0.107(4) 0.047(2) 0.020(2) -0.0043(18) 0.010(2)
C123_1 0.0266(16) 0.0426(19) 0.0326(17) -0.0058(14) -0.0006(13) 0.0005(14)
O123_1 0.0515(17) 0.0549(17) 0.0513(16) -0.0098(13) 0.0066(13) 0.0171(14)
O124_1 0.0433(14) 0.0504(16) 0.0432(15) 0.0087(12) 0.0098(12) 0.0037(12)
C124_1 0.079(4) 0.094(4) 0.045(2) 0.013(2) 0.015(2) 0.004(3)
O1_2 0.0587(16) 0.0424(14) 0.0325(13) 0.0009(11) -0.0103(12) -0.0143(13)
O1_3 0.091(2) 0.0428(15) 0.0278(13) 0.0010(11) 0.0111(14) -0.0076(15)
O1_4 0.064(5) 0.078(5) 0.058(4) -0.013(4) -0.001(4) 0.021(4)
C2_4 0.104(16) 0.11(2) 0.081(11) -0.006(12) 0.014(10) -0.011(14)
C3_4 0.076(8) 0.088(9) 0.064(7) 0.010(7) -0.009(6) 0.005(7)
O4_4 0.064(6) 0.079(7) 0.104(9) -0.028(7) 0.033(6) -0.002(5)
C5_4 0.065(8) 0.070(8) 0.085(9) -0.011(7) -0.008(7) -0.004(6)
C6_4 0.071(8) 0.077(8) 0.081(8) -0.002(7) -0.002(6) 0.004(6)
O1_4 0.183(16) 0.168(14) 0.183(15) -0.007(13) 0.009(13) -0.003(12)
C2_4 0.100(10) 0.117(11) 0.094(9) 0.034(8) -0.004(8) 0.014(8)
C3_4 0.074(7) 0.076(7) 0.049(5) 0.001(5) 0.017(5) -0.016(6)
O4_4 0.23(2) 0.22(2) 0.22(2) 0.001(17) -0.005(19) -0.012(18)
C5_4 0.110(12) 0.105(12) 0.095(11) 0.020(9) -0.016(9) 0.011(10)
C6_4 0.091(12) 0.096(13) 0.095(11) -0.015(9) -0.012(9) -0.006(9)
O1_5 0.114(3) 0.069(2) 0.065(2) 0.0076(18) 0.007(2) -0.003(2)
C2_5 0.085(4) 0.038(2) 0.092(4) -0.012(2) -0.001(3) -0.009(2)
C3_5 0.058(3) 0.056(3) 0.107(4) -0.001(3) 0.014(3) -0.001(2)
O4_5 0.092(3) 0.0556(19) 0.063(2) -0.0049(16) 0.0290(19) -0.0151(18)
C5_5 0.088(4) 0.066(3) 0.053(3) 0.008(2) 0.009(2) -0.024(3)
C6_5 0.074(3) 0.074(3) 0.058(3) 0.006(2) 0.014(2) -0.024(3)
O1_6 0.067(5) 0.102(6) 0.068(5) 0.013(4) -0.014(4) -0.008(4)
C2_6 0.088(8) 0.073(7) 0.065(7) 0.000(6) -0.007(6) -0.016(6)
C3_6 0.089(9) 0.079(8) 0.089(9) -0.020(7) 0.001(7) 0.016(7)
O4_6 0.107(8) 0.119(8) 0.124(9) -0.012(7) -0.021(7) 0.032(7)
C5_6 0.075(7) 0.073(7) 0.078(7) -0.013(6) -0.007(6) -0.001(6)
C6_6 0.078(8) 0.089(8) 0.074(7) -0.001(6) -0.005(6) -0.015(7)

loop_
_atom_type_symbol
_atom_type_description
_atom_type_scat_dispersion_real
_atom_type_scat_dispersion_imag
_atom_type_scat_source
C C 0.0033 0.0016 'International Tables Vol C Tables 4.2.6.8 and 6.1.1.4'
H H 0.0000 0.0000 'International Tables Vol C Tables 4.2.6.8 and 6.1.1.4'
N N 0.0061 0.0033 'International Tables Vol C Tables 4.2.6.8 and 6.1.1.4'
O O 0.0106 0.0060 'International Tables Vol C Tables 4.2.6.8 and 6.1.1.4'

loop_
_geom_angle_atom_site_label_1
_geom_angle_atom_site_label_2
_geom_angle_atom_site_label_3
_geom_angle
O1_1 C1_1 C2_1 111.6(4)
O1_1 C1_1 C4_1 108.7(4)
C2_1 C1_1 C4_1 113.4(4)
O1_1 C1_1 C3_1 102.1(4)
C2_1 C1_1 C3_1 110.2(5)
C4_1 C1_1 C3_1 110.3(5)
C1_1 C2_1 H2A_1 109.5
C1_1 C2_1 H2B_1 109.5
H2A_1 C2_1 H2B_1 109.5
C1_1 C2_1 H2C_1 109.5
H2A_1 C2_1 H2C_1 109.5
H2B_1 C2_1 H2C_1 109.5
C1_1 C3_1 H3A_1 109.5
C1_1 C3_1 H3B_1 109.5
H3A_1 C3_1 H3B_1 109.5
C1_1 C3_1 H3C_1 109.5
H3A_1 C3_1 H3C_1 109.5
H3B_1 C3_1 H3C_1 109.5
C1_1 C4_1 H4A_1 109.5
C1_1 C4_1 H4B_1 109.5
H4A_1 C4_1 H4B_1 109.5
C1_1 C4_1 H4C_1 109.5
H4A_1 C4_1 H4C_1 109.5
H4B_1 C4_1 H4C_1 109.5
C5_1 O1_1 C1_1 120.7(3)
O5_1 C5_1 O1_1 126.5(4)
O5_1 C5_1 N10_1 123.6(4)
O1_1 C5_1 N10_1 109.8(3)
C5_1 N10_1 C10_1 120.3(3)
C5_1 N10_1 H10_1 119.8
C10_1 N10_1 H10_1 119.8
N10_1 C10_1 C15_1 113.7(3)
N10_1 C10_1 C11_1 109.9(3)
C15_1 C10_1 C11_1 108.3(4)
N10_1 C10_1 H10A_1 108.3
C15_1 C10_1 H10A_1 108.3
C11_1 C10_1 H10A_1 108.3
C12_1 C11_1 C12_1 73.6(5)
C12_1 C11_1 C10_1 112.8(4)
C12_1 C11_1 C10_1 126.4(5)
C12_1 C11_1 H11A_1 109.0
C12_1 C11_1 H11A_1 35.5
C10_1 C11_1 H11A_1 109.0
C12_1 C11_1 H11B_1 109.0
C12_1 C11_1 H11B_1 118.9
C10_1 C11_1 H11B_1 109.0
H11A_1 C11_1 H11B_1 107.8
C11_1 C12_1 C14_1 119.6(7)
C11_1 C12_1 C13_1 108.2(6)
C14_1 C12_1 C13_1 110.1(7)
C11_1 C12_1 H12_1 106.0
C14_1 C12_1 H12_1 106.0
C13_1 C12_1 H12_1 106.0
C12_1 C13_1 H13A_1 109.5
C12_1 C13_1 H13B_1 109.5
H13A_1 C13_1 H13B_1 109.5
C12_1 C13_1 H13C_1 109.5
H13A_1 C13_1 H13C_1 109.5
H13B_1 C13_1 H13C_1 109.5
C12_1 C14_1 H14A_1 109.5
C12_1 C14_1 H14B_1 109.5
H14A_1 C14_1 H14B_1 109.5
C12_1 C14_1 H14C_1 109.5
H14A_1 C14_1 H14C_1 109.5
H14B_1 C14_1 H14C_1 109.5
C11_1 C12_1 C13_1 115.8(6)
C11_1 C12_1 C14_1 111.1(5)
C13_1 C12_1 C14_1 111.7(6)
C11_1 C12_1 H12A_1 105.8
C13_1 C12_1 H12A_1 105.8
C14_1 C12_1 H12A_1 105.8
C12_1 C13_1 H13D_1 109.5
C12_1 C13_1 H13E_1 109.5
H13D_1 C13_1 H13E_1 109.5
C12_1 C13_1 H13F_1 109.5
H13D_1 C13_1 H13F_1 109.5
H13E_1 C13_1 H13F_1 109.5
C12_1 C14_1 H14D_1 109.5
C12_1 C14_1 H14E_1 109.5
H14D_1 C14_1 H14E_1 109.5
C12_1 C14_1 H14F_1 109.5
H14D_1 C14_1 H14F_1 109.5
H14E_1 C14_1 H14F_1 109.5
O15_1 C15_1 N20_1 122.5(4)
O15_1 C15_1 C10_1 118.6(3)
N20_1 C15_1 C10_1 118.9(3)
C15_1 N20_1 C20_1 119.8(3)
C15_1 N20_1 H20_1 120.1
C20_1 N20_1 H20_1 120.1
N20_1 C20_1 C21_1 112.9(3)
N20_1 C20_1 C25_1 110.7(3)
C21_1 C20_1 C25_1 111.6(3)
N20_1 C20_1 H20A_1 107.1
C21_1 C20_1 H20A_1 107.1
C25_1 C20_1 H20A_1 107.1
C20_1 C21_1 C22_1 112.9(4)
C20_1 C21_1 C22_1 115.1(4)
C22_1 C21_1 C22_1 23.8(3)
C20_1 C21_1 H21A_1 108.5
C22_1 C21_1 H21A_1 127.9
C22_1 C21_1 H21A_1 108.5
C20_1 C21_1 H21B_1 108.5
C22_1 C21_1 H21B_1 88.0
C22_1 C21_1 H21B_1 108.5
H21A_1 C21_1 H21B_1 107.5
C24_1 C22_1 C23_1 109.9(9)
C24_1 C22_1 C21_1 104.4(7)
C23_1 C22_1 C21_1 111.5(7)
C24_1 C22_1 H22_1 110.3
C23_1 C22_1 H22_1 110.3
C21_1 C22_1 H22_1 110.3
C22_1 C23_1 H23A_1 109.5
C22_1 C23_1 H23B_1 109.5
H23A_1 C23_1 H23B_1 109.5
C22_1 C23_1 H23C_1 109.5
H23A_1 C23_1 H23C_1 109.5
H23B_1 C23_1 H23C_1 109.5
C22_1 C24_1 H24A_1 109.5
C22_1 C24_1 H24B_1 109.5
H24A_1 C24_1 H24B_1 109.5
C22_1 C24_1 H24C_1 109.5
H24A_1 C24_1 H24C_1 109.5
H24B_1 C24_1 H24C_1 109.5
C24_1 C22_1 C23_1 109.5(8)
C24_1 C22_1 C21_1 120.8(7)
C23_1 C22_1 C21_1 109.0(6)
C24_1 C22_1 H22A_1 105.5
C23_1 C22_1 H22A_1 105.5
C21_1 C22_1 H22A_1 105.5
C22_1 C24_1 H24D_1 109.5
C22_1 C24_1 H24E_1 109.5
H24D_1 C24_1 H24E_1 109.5
C22_1 C24_1 H24F_1 109.5
H24D_1 C24_1 H24F_1 109.5
H24E_1 C24_1 H24F_1 109.5
C22_1 C23_1 H23D_1 109.5
C22_1 C23_1 H23E_1 109.5
H23D_1 C23_1 H23E_1 109.5
C22_1 C23_1 H23F_1 109.5
H23D_1 C23_1 H23F_1 109.5
H23E_1 C23_1 H23F_1 109.5
O25_1 C25_1 N30_1 122.5(3)
O25_1 C25_1 C20_1 122.1(3)
N30_1 C25_1 C20_1 115.2(2)
C25_1 N30_1 C30_1 123.1(2)
C25_1 N30_1 H30_1 118.4
C30_1 N30_1 H30_1 118.4
N30_1 C30_1 C32_1 111.4(3)
N30_1 C30_1 C31_1 107.4(2)
C32_1 C30_1 C31_1 109.4(3)
N30_1 C30_1 C33_1 110.1(2)
C32_1 C30_1 C33_1 110.5(2)
C31_1 C30_1 C33_1 107.9(3)
C30_1 C31_1 H31A_1 109.5
C30_1 C31_1 H31B_1 109.5
H31A_1 C31_1 H31B_1 109.5
C30_1 C31_1 H31C_1 109.5
H31A_1 C31_1 H31C_1 109.5
H31B_1 C31_1 H31C_1 109.5
C30_1 C32_1 H32A_1 109.5
C30_1 C32_1 H32B_1 109.5
H32A_1 C32_1 H32B_1 109.5
C30_1 C32_1 H32C_1 109.5
H32A_1 C32_1 H32C_1 109.5
H32B_1 C32_1 H32C_1 109.5
O33_1 C33_1 N40_1 122.2(3)
O33_1 C33_1 C30_1 122.9(3)
N40_1 C33_1 C30_1 114.8(2)
C33_1 N40_1 C40_1 119.9(2)
C33_1 N40_1 H40_1 120.0
C40_1 N40_1 H40_1 120.0
N40_1 C40_1 C45_1 111.7(2)
N40_1 C40_1 C41_1 108.3(2)
C45_1 C40_1 C41_1 111.5(3)
N40_1 C40_1 H40A_1 108.4
C45_1 C40_1 H40A_1 108.4
C41_1 C40_1 H40A_1 108.4
C42_1 C41_1 C40_1 115.2(3)
C42_1 C41_1 H41A_1 108.5
C40_1 C41_1 H41A_1 108.5
C42_1 C41_1 H41B_1 108.5
C40_1 C41_1 H41B_1 108.5
H41A_1 C41_1 H41B_1 107.5
C43_1 C42_1 C44_1 111.7(3)
C43_1 C42_1 C41_1 108.6(3)
C44_1 C42_1 C41_1 111.6(3)
C43_1 C42_1 H42_1 108.3
C44_1 C42_1 H42_1 108.3
C41_1 C42_1 H42_1 108.3
C42_1 C43_1 H43A_1 109.5
C42_1 C43_1 H43B_1 109.5
H43A_1 C43_1 H43B_1 109.5
C42_1 C43_1 H43C_1 109.5
H43A_1 C43_1 H43C_1 109.5
H43B_1 C43_1 H43C_1 109.5
C42_1 C44_1 H44A_1 109.5
C42_1 C44_1 H44B_1 109.5
H44A_1 C44_1 H44B_1 109.5
C42_1 C44_1 H44C_1 109.5
H44A_1 C44_1 H44C_1 109.5
H44B_1 C44_1 H44C_1 109.5
O45_1 C45_1 N50_1 123.8(3)
O45_1 C45_1 C40_1 120.6(3)
N50_1 C45_1 C40_1 115.6(3)
C45_1 N50_1 C50_1 121.8(2)
C45_1 N50_1 H50_1 119.1
C50_1 N50_1 H50_1 119.1
N50_1 C50_1 C51_1 113.5(3)
N50_1 C50_1 C55_1 110.1(2)
C51_1 C50_1 C55_1 112.2(2)
N50_1 C50_1 H50A_1 106.9
C51_1 C50_1 H50A_1 106.9
C55_1 C50_1 H50A_1 106.9
C52_1 C51_1 C50_1 115.7(3)
C52_1 C51_1 H51A_1 108.4
C50_1 C51_1 H51A_1 108.4
C52_1 C51_1 H51B_1 108.4
C50_1 C51_1 H51B_1 108.4
H51A_1 C51_1 H51B_1 107.4
C54_1 C52_1 C53_1 93.2(7)
C54_1 C52_1 C51_1 125.2(5)
C53_1 C52_1 C51_1 114.8(8)
C54_1 C52_1 C54_1 81.6(5)
C53_1 C52_1 C54_1 116.0(8)
C51_1 C52_1 C54_1 119.7(4)
C54_1 C52_1 C53_1 111.3(6)
C53_1 C52_1 C53_1 19.0(7)
C51_1 C52_1 C53_1 106.0(6)
C54_1 C52_1 C53_1 111.4(7)
C54_1 C52_1 H52_1 104.1
C53_1 C52_1 H52_1 115.7
C51_1 C52_1 H52_1 104.1
C54_1 C52_1 H52_1 22.6
C53_1 C52_1 H52_1 104.1
C52_1 C53_1 H53A_1 109.5
C52_1 C53_1 H53B_1 109.5
H53A_1 C53_1 H53B_1 109.5
C52_1 C53_1 H53C_1 109.5
H53A_1 C53_1 H53C_1 109.5
H53B_1 C53_1 H53C_1 109.5
C52_1 C54_1 H54A_1 109.5
C52_1 C54_1 H54B_1 109.5
H54A_1 C54_1 H54B_1 109.5
C52_1 C54_1 H54C_1 109.5
H54A_1 C54_1 H54C_1 109.5
H54B_1 C54_1 H54C_1 109.5
C52_1 C53_1 H53D_1 109.5
C52_1 C53_1 H53E_1 109.5
H53D_1 C53_1 H53E_1 109.5
C52_1 C53_1 H53F_1 109.5
H53D_1 C53_1 H53F_1 109.5
H53E_1 C53_1 H53F_1 109.5
C52_1 C54_1 H54D_1 109.5
C52_1 C54_1 H54E_1 109.5
H54D_1 C54_1 H54E_1 109.5
C52_1 C54_1 H54F_1 109.5
H54D_1 C54_1 H54F_1 109.5
H54E_1 C54_1 H54F_1 109.5
O55_1 C55_1 N60_1 123.1(3)
O55_1 C55_1 C50_1 121.4(3)
N60_1 C55_1 C50_1 115.5(2)
C55_1 N60_1 C60_1 122.1(2)
C55_1 N60_1 H60_1 119.0
C60_1 N60_1 H60_1 119.0
N60_1 C60_1 C61_1 110.3(2)
N60_1 C60_1 C62_1 108.6(2)
C61_1 C60_1 C62_1 110.0(3)
N60_1 C60_1 C63_1 108.8(2)
C61_1 C60_1 C63_1 110.9(2)
C62_1 C60_1 C63_1 108.2(2)
C60_1 C61_1 H61A_1 109.5
C60_1 C61_1 H61B_1 109.5
H61A_1 C61_1 H61B_1 109.5
C60_1 C61_1 H61C_1 109.5
H61A_1 C61_1 H61C_1 109.5
H61B_1 C61_1 H61C_1 109.5
C60_1 C62_1 H62A_1 109.5
C60_1 C62_1 H62B_1 109.5
H62A_1 C62_1 H62B_1 109.5
C60_1 C62_1 H62C_1 109.5
H62A_1 C62_1 H62C_1 109.5
H62B_1 C62_1 H62C_1 109.5
O63_1 C63_1 N70_1 122.3(3)
O63_1 C63_1 C60_1 122.5(3)
N70_1 C63_1 C60_1 115.0(2)
C63_1 N70_1 C70_1 119.6(2)
C63_1 N70_1 H70_1 120.2
C70_1 N70_1 H70_1 120.2
N70_1 C70_1 C75_1 111.5(2)
N70_1 C70_1 C71_1 109.4(2)
C75_1 C70_1 C71_1 111.4(2)
N70_1 C70_1 H70A_1 108.1
C75_1 C70_1 H70A_1 108.1
C71_1 C70_1 H70A_1 108.1
C70_1 C71_1 C72_1 113.5(3)
C70_1 C71_1 H71A_1 108.9
C72_1 C71_1 H71A_1 108.9
C70_1 C71_1 H71B_1 108.9
C72_1 C71_1 H71B_1 108.9
H71A_1 C71_1 H71B_1 107.7
C74_1 C72_1 C73_1 111.0(3)
C74_1 C72_1 C71_1 112.3(3)
C73_1 C72_1 C71_1 109.6(3)
C74_1 C72_1 H72_1 107.9
C73_1 C72_1 H72_1 107.9
C71_1 C72_1 H72_1 107.9
C72_1 C73_1 H73A_1 109.5
C72_1 C73_1 H73B_1 109.5
H73A_1 C73_1 H73B_1 109.5
C72_1 C73_1 H73C_1 109.5
H73A_1 C73_1 H73C_1 109.5
H73B_1 C73_1 H73C_1 109.5
C72_1 C74_1 H74A_1 109.5
C72_1 C74_1 H74B_1 109.5
H74A_1 C74_1 H74B_1 109.5
C72_1 C74_1 H74C_1 109.5
H74A_1 C74_1 H74C_1 109.5
H74B_1 C74_1 H74C_1 109.5
O75_1 C75_1 N80_1 123.1(3)
O75_1 C75_1 C70_1 120.9(2)
N80_1 C75_1 C70_1 115.9(2)
C75_1 N80_1 C80_1 122.0(2)
C75_1 N80_1 H80_1 119.0
C80_1 N80_1 H80_1 119.0
N80_1 C80_1 C81_1 112.8(2)
N80_1 C80_1 C85_1 110.5(2)
C81_1 C80_1 C85_1 111.3(2)
N80_1 C80_1 H80A_1 107.3
C81_1 C80_1 H80A_1 107.3
C85_1 C80_1 H80A_1 107.3
C80_1 C81_1 C82_1 114.3(3)
C80_1 C81_1 H81A_1 108.7
C82_1 C81_1 H81A_1 108.7
C80_1 C81_1 H81B_1 108.7
C82_1 C81_1 H81B_1 108.7
H81A_1 C81_1 H81B_1 107.6
C83_1 C82_1 C81_1 109.9(3)
C83_1 C82_1 C84_1 110.8(3)
C81_1 C82_1 C84_1 112.3(3)
C83_1 C82_1 H82_1 107.9
C81_1 C82_1 H82_1 107.9
C84_1 C82_1 H82_1 107.9
C82_1 C83_1 H83A_1 109.5
C82_1 C83_1 H83B_1 109.5
H83A_1 C83_1 H83B_1 109.5
C82_1 C83_1 H83C_1 109.5
H83A_1 C83_1 H83C_1 109.5
H83B_1 C83_1 H83C_1 109.5
C82_1 C84_1 H84A_1 109.5
C82_1 C84_1 H84B_1 109.5
H84A_1 C84_1 H84B_1 109.5
C82_1 C84_1 H84C_1 109.5
H84A_1 C84_1 H84C_1 109.5
H84B_1 C84_1 H84C_1 109.5
O85_1 C85_1 N90_1 123.2(3)
O85_1 C85_1 C80_1 121.0(3)
N90_1 C85_1 C80_1 115.8(3)
C85_1 N90_1 C90_1 122.1(3)
C85_1 N90_1 H90_1 119.0
C90_1 N90_1 H90_1 119.0
N90_1 C90_1 C92_1 108.1(2)
N90_1 C90_1 C91_1 110.6(3)
C92_1 C90_1 C91_1 110.5(3)
N90_1 C90_1 C93_1 109.6(2)
C92_1 C90_1 C93_1 107.1(3)
C91_1 C90_1 C93_1 110.8(3)
C90_1 C91_1 H91A_1 109.5
C90_1 C91_1 H91B_1 109.5
H91A_1 C91_1 H91B_1 109.5
C90_1 C91_1 H91C_1 109.5
H91A_1 C91_1 H91C_1 109.5
H91B_1 C91_1 H91C_1 109.5
C90_1 C92_1 H92A_1 109.5
C90_1 C92_1 H92B_1 109.5
H92A_1 C92_1 H92B_1 109.5
C90_1 C92_1 H92C_1 109.5
H92A_1 C92_1 H92C_1 109.5
H92B_1 C92_1 H92C_1 109.5
O94_1 C93_1 N100_1 122.3(3)
O94_1 C93_1 C90_1 121.0(3)
N100_1 C93_1 C90_1 116.6(3)
C93_1 N100_1 C100_1 122.3(3)
C93_1 N100_1 H100_1 118.8
C100_1 N100_1 H100_1 118.8
N100_1 C100_1 C105_1 112.6(3)
N100_1 C100_1 C101_1 109.8(2)
C105_1 C100_1 C101_1 110.0(3)
N100_1 C100_1 H10B_1 108.1
C105_1 C100_1 H10B_1 108.1
C101_1 C100_1 H10B_1 108.1
C102_1 C101_1 C100_1 116.1(3)
C102_1 C101_1 H10C_1 108.3
C100_1 C101_1 H10C_1 108.3
C102_1 C101_1 H10D_1 108.3
C100_1 C101_1 H10D_1 108.3
H10C_1 C101_1 H10D_1 107.4
C104_1 C102_1 C101_1 113.3(5)
C104_1 C102_1 C103_1 108.5(4)
C101_1 C102_1 C103_1 111.2(4)
C104_1 C102_1 H102_1 107.9
C101_1 C102_1 H102_1 107.9
C103_1 C102_1 H102_1 107.9
C102_1 C103_1 H10E_1 109.5
C102_1 C103_1 H10F_1 109.5
H10E_1 C103_1 H10F_1 109.5
C102_1 C103_1 H10G_1 109.5
H10E_1 C103_1 H10G_1 109.5
H10F_1 C103_1 H10G_1 109.5
C102_1 C104_1 H10H_1 109.5
C102_1 C104_1 H10I_1 109.5
H10H_1 C104_1 H10I_1 109.5
C102_1 C104_1 H10J_1 109.5
H10H_1 C104_1 H10J_1 109.5
H10I_1 C104_1 H10J_1 109.5
O105_1 C105_1 N110_1 123.3(3)
O105_1 C105_1 C100_1 118.9(3)
N110_1 C105_1 C100_1 117.6(3)
C105_1 N110_1 C110_1 122.3(2)
C105_1 N110_1 H110_1 118.9
C110_1 N110_1 H110_1 118.9
N110_1 C110_1 C115_1 112.2(2)
N110_1 C110_1 C111_1 111.6(2)
C115_1 C110_1 C111_1 110.7(3)
N110_1 C110_1 H11C_1 107.4
C115_1 C110_1 H11C_1 107.4
C111_1 C110_1 H11C_1 107.4
C110_1 C111_1 C112_1 113.6(3)
C110_1 C111_1 H11D_1 108.8
C112_1 C111_1 H11D_1 108.9
C110_1 C111_1 H11E_1 108.8
C112_1 C111_1 H11E_1 108.9
H11D_1 C111_1 H11E_1 107.7
C113_1 C112_1 C114_1 110.7(4)
C113_1 C112_1 C111_1 109.6(3)
C114_1 C112_1 C111_1 111.3(3)
C113_1 C112_1 H112_1 108.4
C114_1 C112_1 H112_1 108.4
C111_1 C112_1 H112_1 108.4
C112_1 C113_1 H11F_1 109.5
C112_1 C113_1 H11G_1 109.5
H11F_1 C113_1 H11G_1 109.5
C112_1 C113_1 H11H_1 109.5
H11F_1 C113_1 H11H_1 109.5
H11G_1 C113_1 H11H_1 109.5
C112_1 C114_1 H11I_1 109.5
C112_1 C114_1 H11J_1 109.5
H11I_1 C114_1 H11J_1 109.5
C112_1 C114_1 H11K_1 109.5
H11I_1 C114_1 H11K_1 109.5
H11J_1 C114_1 H11K_1 109.5
O115_1 C115_1 N120_1 121.9(3)
O115_1 C115_1 C110_1 119.9(3)
N120_1 C115_1 C110_1 118.2(3)
C115_1 N120_1 C120_1 120.9(3)
C115_1 N120_1 H120_1 119.6
C120_1 N120_1 H120_1 119.6
N120_1 C120_1 C122_1 110.9(3)
N120_1 C120_1 C123_1 109.5(3)
C122_1 C120_1 C123_1 110.8(4)
N120_1 C120_1 C121_1 107.6(3)
C122_1 C120_1 C121_1 111.0(4)
C123_1 C120_1 C121_1 106.8(3)
C120_1 C121_1 H12B_1 109.5
C120_1 C121_1 H12C_1 109.5
H12B_1 C121_1 H12C_1 109.5
C120_1 C121_1 H12D_1 109.5
H12B_1 C121_1 H12D_1 109.5
H12C_1 C121_1 H12D_1 109.5
C120_1 C122_1 H12E_1 109.5
C120_1 C122_1 H12F_1 109.5
H12E_1 C122_1 H12F_1 109.5
C120_1 C122_1 H12G_1 109.5
H12E_1 C122_1 H12G_1 109.5
H12F_1 C122_1 H12G_1 109.5
O123_1 C123_1 O124_1 122.9(3)
O123_1 C123_1 C120_1 124.3(3)
O124_1 C123_1 C120_1 112.7(3)
C123_1 O124_1 C124_1 114.4(3)
O124_1 C124_1 H12H_1 109.5
O124_1 C124_1 H12I_1 109.5
H12H_1 C124_1 H12I_1 109.5
O124_1 C124_1 H12J_1 109.5
H12H_1 C124_1 H12J_1 109.5
H12I_1 C124_1 H12J_1 109.5
H1_2 O1_2 H2_2 115.1(3)
H1_3 O1_3 H2_3 109.0(3)
C6_4 O1_4 C2_4 102.6(11)
C3_4 C2_4 O1_4 111.5(14)
C3_4 C2_4 H2A_4 109.3
O1_4 C2_4 H2A_4 109.3
C3_4 C2_4 H2B_4 109.3
O1_4 C2_4 H2B_4 109.3
H2A_4 C2_4 H2B_4 108.0
O4_4 C3_4 C2_4 99.3(13)
O4_4 C3_4 H3A_4 111.9
C2_4 C3_4 H3A_4 111.9
O4_4 C3_4 H3B_4 111.9
C2_4 C3_4 H3B_4 111.9
H3A_4 C3_4 H3B_4 109.6
C3_4 O4_4 C5_4 120.1(9)
C6_4 C5_4 O4_4 111.0(10)
C6_4 C5_4 H5A_4 109.4
O4_4 C5_4 H5A_4 109.4
C6_4 C5_4 H5B_4 109.4
O4_4 C5_4 H5B_4 109.4
H5A_4 C5_4 H5B_4 108.0
O1_4 C6_4 C5_4 119.5(10)
O1_4 C6_4 H6A_4 107.4
C5_4 C6_4 H6A_4 107.4
O1_4 C6_4 H6B_4 107.4
C5_4 C6_4 H6B_4 107.4
H6A_4 C6_4 H6B_4 107.0
C6_4 O1_4 C2_4 117.4(14)
C3_4 C2_4 O1_4 115.2(11)
C3_4 C2_4 H2C_4 108.5
O1_4 C2_4 H2C_4 108.5
C3_4 C2_4 H2D_4 108.5
O1_4 C2_4 H2D_4 108.5
H2C_4 C2_4 H2D_4 107.5
C2_4 C3_4 O4_4 108.4(11)
C2_4 C3_4 H3C_4 110.0
O4_4 C3_4 H3C_4 110.0
C2_4 C3_4 H3D_4 110.0
O4_4 C3_4 H3D_4 110.0
H3C_4 C3_4 H3D_4 108.4
C5_4 O4_4 C3_4 102.8(13)
O4_4 C5_4 C6_4 116.4(13)
O4_4 C5_4 H5C_4 108.2
C6_4 C5_4 H5C_4 108.2
O4_4 C5_4 H5D_4 108.2
C6_4 C5_4 H5D_4 108.2
H5C_4 C5_4 H5D_4 107.3
O1_4 C6_4 C5_4 117.3(15)
O1_4 C6_4 H6C_4 108.0
C5_4 C6_4 H6C_4 108.0
O1_4 C6_4 H6D_4 108.0
C5_4 C6_4 H6D_4 108.0
H6C_4 C6_4 H6D_4 107.2
C2_5 O1_5 C6_5 110.8(4)
O1_5 C2_5 C3_5 109.1(4)
O1_5 C2_5 H2A_5 109.9
C3_5 C2_5 H2A_5 109.9
O1_5 C2_5 H2B_5 109.9
C3_5 C2_5 H2B_5 109.9
H2A_5 C2_5 H2B_5 108.3
O4_5 C3_5 C2_5 112.9(4)
O4_5 C3_5 H3A_5 109.0
C2_5 C3_5 H3A_5 109.0
O4_5 C3_5 H3B_5 109.0
C2_5 C3_5 H3B_5 109.0
H3A_5 C3_5 H3B_5 107.8
C5_5 O4_5 C3_5 106.2(4)
O4_5 C5_5 C6_5 115.8(4)
O4_5 C5_5 H5A_5 108.3
C6_5 C5_5 H5A_5 108.3
O4_5 C5_5 H5B_5 108.3
C6_5 C5_5 H5B_5 108.3
H5A_5 C5_5 H5B_5 107.4
O1_5 C6_5 C5_5 108.0(4)
O1_5 C6_5 H6A_5 110.1
C5_5 C6_5 H6A_5 110.1
O1_5 C6_5 H6B_5 110.1
C5_5 C6_5 H6B_5 110.1
H6A_5 C6_5 H6B_5 108.4
C2_6 O1_6 C6_6 108.9(9)
O1_6 C2_6 C3_6 110.9(9)
O1_6 C2_6 H2A_6 109.5
C3_6 C2_6 H2A_6 109.5
O1_6 C2_6 H2B_6 109.5
C3_6 C2_6 H2B_6 109.5
H2A_6 C2_6 H2B_6 108.1
O4_6 C3_6 C2_6 109.9(10)
O4_6 C3_6 H3A_6 109.7
C2_6 C3_6 H3A_6 109.7
O4_6 C3_6 H3B_6 109.7
C2_6 C3_6 H3B_6 109.7
H3A_6 C3_6 H3B_6 108.2
C5_6 O4_6 C3_6 110.7(9)
O4_6 C5_6 C6_6 112.6(10)
O4_6 C5_6 H5A_6 109.1
C6_6 C5_6 H5A_6 109.1
O4_6 C5_6 H5B_6 109.1
C6_6 C5_6 H5B_6 109.1
H5A_6 C5_6 H5B_6 107.8
O1_6 C6_6 C5_6 109.5(9)
O1_6 C6_6 H6A_6 109.8
C5_6 C6_6 H6A_6 109.8
O1_6 C6_6 H6B_6 109.8
C5_6 C6_6 H6B_6 109.8
H6A_6 C6_6 H6B_6 108.2

loop_
_geom_bond_atom_site_label_1
_geom_bond_atom_site_label_2
_geom_bond_distance
C1_1 O1_1 1.473(7)
C1_1 C2_1 1.515(7)
C1_1 C4_1 1.533(7)
C1_1 C3_1 1.538(7)
C2_1 H2A_1 0.9800
C2_1 H2B_1 0.9800
C2_1 H2C_1 0.9800
C3_1 H3A_1 0.9800
C3_1 H3B_1 0.9800
C3_1 H3C_1 0.9800
C4_1 H4A_1 0.9800
C4_1 H4B_1 0.9800
C4_1 H4C_1 0.9800
O1_1 C5_1 1.328(6)
C5_1 O5_1 1.226(5)
C5_1 N10_1 1.353(6)
N10_1 C10_1 1.429(6)
N10_1 H10_1 0.8800
C10_1 C15_1 1.514(6)
C10_1 C11_1 1.531(6)
C10_1 H10A_1 1.0000
C11_1 C12_1 1.362(9)
C11_1 C12_1 1.398(8)
C11_1 H11A_1 0.9900
C11_1 H11B_1 0.9900
C12_1 C14_1 1.526(10)
C12_1 C13_1 1.530(10)
C12_1 H12_1 1.0000
C13_1 H13A_1 0.9800
C13_1 H13B_1 0.9800
C13_1 H13C_1 0.9800
C14_1 H14A_1 0.9800
C14_1 H14B_1 0.9800
C14_1 H14C_1 0.9800
C12_1 C13_1 1.498(9)
C12_1 C14_1 1.522(10)
C12_1 H12A_1 1.0000
C13_1 H13D_1 0.9800
C13_1 H13E_1 0.9800
C13_1 H13F_1 0.9800
C14_1 H14D_1 0.9800
C14_1 H14E_1 0.9800
C14_1 H14F_1 0.9800
C15_1 O15_1 1.234(4)
C15_1 N20_1 1.321(5)
N20_1 C20_1 1.460(4)
N20_1 H20_1 0.8800
C20_1 C21_1 1.530(5)
C20_1 C25_1 1.531(4)
C20_1 H20A_1 1.0000
C21_1 C22_1 1.538(10)
C21_1 C22_1 1.588(10)
C21_1 H21A_1 0.9900
C21_1 H21B_1 0.9900
C22_1 C24_1 1.501(12)
C22_1 C23_1 1.508(12)
C22_1 H22_1 1.0000
C23_1 H23A_1 0.9800
C23_1 H23B_1 0.9800
C23_1 H23C_1 0.9800
C24_1 H24A_1 0.9800
C24_1 H24B_1 0.9800
C24_1 H24C_1 0.9800
C22_1 C24_1 1.510(11)
C22_1 C23_1 1.529(11)
C22_1 H22A_1 1.0000
C24_1 H24D_1 0.9800
C24_1 H24E_1 0.9800
C24_1 H24F_1 0.9800
C23_1 H23D_1 0.9800
C23_1 H23E_1 0.9800
C23_1 H23F_1 0.9800
C25_1 O25_1 1.229(4)
C25_1 N30_1 1.348(4)
N30_1 C30_1 1.474(4)
N30_1 H30_1 0.8800
C30_1 C32_1 1.526(4)
C30_1 C31_1 1.532(4)
C30_1 C33_1 1.540(4)
C31_1 H31A_1 0.9800
C31_1 H31B_1 0.9800
C31_1 H31C_1 0.9800
C32_1 H32A_1 0.9800
C32_1 H32B_1 0.9800
C32_1 H32C_1 0.9800
C33_1 O33_1 1.224(4)
C33_1 N40_1 1.354(4)
N40_1 C40_1 1.451(4)
N40_1 H40_1 0.8800
C40_1 C45_1 1.533(4)
C40_1 C41_1 1.536(4)
C40_1 H40A_1 1.0000
C41_1 C42_1 1.531(5)
C41_1 H41A_1 0.9900
C41_1 H41B_1 0.9900
C42_1 C43_1 1.516(5)
C42_1 C44_1 1.520(6)
C42_1 H42_1 1.0000
C43_1 H43A_1 0.9800
C43_1 H43B_1 0.9800
C43_1 H43C_1 0.9800
C44_1 H44A_1 0.9800
C44_1 H44B_1 0.9800
C44_1 H44C_1 0.9800
C45_1 O45_1 1.232(4)
C45_1 N50_1 1.331(4)
N50_1 C50_1 1.458(4)
N50_1 H50_1 0.8800
C50_1 C51_1 1.527(5)
C50_1 C55_1 1.547(4)
C50_1 H50A_1 1.0000
C51_1 C52_1 1.510(5)
C51_1 H51A_1 0.9900
C51_1 H51B_1 0.9900
C52_1 C54_1 1.347(8)
C52_1 C53_1 1.436(13)
C52_1 C54_1 1.550(8)
C52_1 C53_1 1.615(12)
C52_1 H52_1 1.0000
C53_1 H53A_1 0.9800
C53_1 H53B_1 0.9800
C53_1 H53C_1 0.9800
C54_1 H54A_1 0.9800
C54_1 H54B_1 0.9800
C54_1 H54C_1 0.9800
C53_1 H53D_1 0.9800
C53_1 H53E_1 0.9800
C53_1 H53F_1 0.9800
C54_1 H54D_1 0.9800
C54_1 H54E_1 0.9800
C54_1 H54F_1 0.9800
C55_1 O55_1 1.230(4)
C55_1 N60_1 1.338(4)
N60_1 C60_1 1.478(4)
N60_1 H60_1 0.8800
C60_1 C61_1 1.516(4)
C60_1 C62_1 1.520(5)
C60_1 C63_1 1.543(4)
C61_1 H61A_1 0.9800
C61_1 H61B_1 0.9800
C61_1 H61C_1 0.9800
C62_1 H62A_1 0.9800
C62_1 H62B_1 0.9800
C62_1 H62C_1 0.9800
C63_1 O63_1 1.224(3)
C63_1 N70_1 1.341(4)
N70_1 C70_1 1.457(4)
N70_1 H70_1 0.8800
C70_1 C75_1 1.526(4)
C70_1 C71_1 1.530(4)
C70_1 H70A_1 1.0000
C71_1 C72_1 1.547(4)
C71_1 H71A_1 0.9900
C71_1 H71B_1 0.9900
C72_1 C74_1 1.511(5)
C72_1 C73_1 1.518(5)
C72_1 H72_1 1.0000
C73_1 H73A_1 0.9800
C73_1 H73B_1 0.9800
C73_1 H73C_1 0.9800
C74_1 H74A_1 0.9800
C74_1 H74B_1 0.9800
C74_1 H74C_1 0.9800
C75_1 O75_1 1.230(3)
C75_1 N80_1 1.346(4)
N80_1 C80_1 1.458(4)
N80_1 H80_1 0.8800
C80_1 C81_1 1.518(5)
C80_1 C85_1 1.552(4)
C80_1 H80A_1 1.0000
C81_1 C82_1 1.526(4)
C81_1 H81A_1 0.9900
C81_1 H81B_1 0.9900
C82_1 C83_1 1.512(5)
C82_1 C84_1 1.537(5)
C82_1 H82_1 1.0000
C83_1 H83A_1 0.9800
C83_1 H83B_1 0.9800
C83_1 H83C_1 0.9800
C84_1 H84A_1 0.9800
C84_1 H84B_1 0.9800
C84_1 H84C_1 0.9800
C85_1 O85_1 1.222(4)
C85_1 N90_1 1.331(4)
N90_1 C90_1 1.479(4)
N90_1 H90_1 0.8800
C90_1 C92_1 1.525(5)
C90_1 C91_1 1.530(5)
C90_1 C93_1 1.553(4)
C91_1 H91A_1 0.9800
C91_1 H91B_1 0.9800
C91_1 H91C_1 0.9800
C92_1 H92A_1 0.9800
C92_1 H92B_1 0.9800
C92_1 H92C_1 0.9800
C93_1 O94_1 1.232(4)
C93_1 N100_1 1.326(4)
N100_1 C100_1 1.456(4)
N100_1 H100_1 0.8800
C100_1 C105_1 1.523(5)
C100_1 C101_1 1.531(5)
C100_1 H10B_1 1.0000
C101_1 C102_1 1.512(6)
C101_1 H10C_1 0.9900
C101_1 H10D_1 0.9900
C102_1 C104_1 1.445(7)
C102_1 C103_1 1.540(7)
C102_1 H102_1 1.0000
C103_1 H10E_1 0.9800
C103_1 H10F_1 0.9800
C103_1 H10G_1 0.9800
C104_1 H10H_1 0.9800
C104_1 H10I_1 0.9800
C104_1 H10J_1 0.9800
C105_1 O105_1 1.236(4)
C105_1 N110_1 1.334(4)
N110_1 C110_1 1.455(4)
N110_1 H110_1 0.8800
C110_1 C115_1 1.524(4)
C110_1 C111_1 1.524(4)
C110_1 H11C_1 1.0000
C111_1 C112_1 1.535(5)
C111_1 H11D_1 0.9900
C111_1 H11E_1 0.9900
C112_1 C113_1 1.515(5)
C112_1 C114_1 1.527(6)
C112_1 H112_1 1.0000
C113_1 H11F_1 0.9800
C113_1 H11G_1 0.9800
C113_1 H11H_1 0.9800
C114_1 H11I_1 0.9800
C114_1 H11J_1 0.9800
C114_1 H11K_1 0.9800
C115_1 O115_1 1.224(4)
C115_1 N120_1 1.331(4)
N120_1 C120_1 1.463(5)
N120_1 H120_1 0.8800
C120_1 C122_1 1.512(7)
C120_1 C123_1 1.514(5)
C120_1 C121_1 1.537(6)
C121_1 H12B_1 0.9800
C121_1 H12C_1 0.9800
C121_1 H12D_1 0.9800
C122_1 H12E_1 0.9800
C122_1 H12F_1 0.9800
C122_1 H12G_1 0.9800
C123_1 O123_1 1.196(4)
C123_1 O124_1 1.341(4)
O124_1 C124_1 1.458(6)
C124_1 H12H_1 0.9800
C124_1 H12I_1 0.9800
C124_1 H12J_1 0.9800
O1_2 H1_2 0.813(2)
O1_2 H2_2 0.765(3)
O1_3 H1_3 0.773(3)
O1_3 H2_3 0.784(3)
O1_4 C6_4 1.392(12)
O1_4 C2_4 1.473(17)
C2_4 C3_4 1.421(16)
C2_4 H2A_4 0.9900
C2_4 H2B_4 0.9900
C3_4 O4_4 1.416(13)
C3_4 H3A_4 0.9900
C3_4 H3B_4 0.9900
O4_4 C5_4 1.483(13)
C5_4 C6_4 1.468(13)
C5_4 H5A_4 0.9900
C5_4 H5B_4 0.9900
C6_4 H6A_4 0.9900
C6_4 H6B_4 0.9900
O1_4 C6_4 1.201(15)
O1_4 C2_4 1.438(14)
C2_4 C3_4 1.397(14)
C2_4 H2C_4 0.9900
C2_4 H2D_4 0.9900
C3_4 O4_4 1.571(16)
C3_4 H3C_4 0.9900
C3_4 H3D_4 0.9900
O4_4 C5_4 1.443(16)
C5_4 C6_4 1.486(15)
C5_4 H5C_4 0.9900
C5_4 H5D_4 0.9900
C6_4 H6C_4 0.9900
C6_4 H6D_4 0.9900
O1_5 C2_5 1.392(6)
O1_5 C6_5 1.424(6)
C2_5 C3_5 1.501(7)
C2_5 H2A_5 0.9900
C2_5 H2B_5 0.9900
C3_5 O4_5 1.454(7)
C3_5 H3A_5 0.9900
C3_5 H3B_5 0.9900
O4_5 C5_5 1.372(5)
C5_5 C6_5 1.461(6)
C5_5 H5A_5 0.9900
C5_5 H5B_5 0.9900
C6_5 H6A_5 0.9900
C6_5 H6B_5 0.9900
O1_6 C2_6 1.436(12)
O1_6 C6_6 1.440(11)
C2_6 C3_6 1.473(13)
C2_6 H2A_6 0.9900
C2_6 H2B_6 0.9900
C3_6 O4_6 1.450(13)
C3_6 H3A_6 0.9900
C3_6 H3B_6 0.9900
O4_6 C5_6 1.402(12)
C5_6 C6_6 1.475(13)
C5_6 H5A_6 0.9900
C5_6 H5B_6 0.9900
C6_6 H6A_6 0.9900
C6_6 H6B_6 0.9900

loop_
_geom_torsion_atom_site_label_1
_geom_torsion_atom_site_label_2
_geom_torsion_atom_site_label_3
_geom_torsion_atom_site_label_4
_geom_torsion
C2_1 C1_1 O1_1 C5_1 -66.5(5)
C4_1 C1_1 O1_1 C5_1 59.3(5)
C3_1 C1_1 O1_1 C5_1 175.9(4)
C1_1 O1_1 C5_1 O5_1 22.6(6)
C1_1 O1_1 C5_1 N10_1 -158.3(4)
O5_1 C5_1 N10_1 C10_1 7.3(6)
O1_1 C5_1 N10_1 C10_1 -171.9(3)
C5_1 N10_1 C10_1 C15_1 -53.9(5)
C5_1 N10_1 C10_1 C11_1 -175.6(4)
N10_1 C10_1 C11_1 C12_1 -163.0(5)
C15_1 C10_1 C11_1 C12_1 72.2(6)
N10_1 C10_1 C11_1 C12_1 -77.1(6)
C15_1 C10_1 C11_1 C12_1 158.1(5)
C12_1 C11_1 C12_1 C14_1 -65.0(7)
C10_1 C11_1 C12_1 C14_1 58.2(8)
C12_1 C11_1 C12_1 C13_1 62.1(7)
C10_1 C11_1 C12_1 C13_1 -174.7(6)
C12_1 C11_1 C12_1 C13_1 -82.2(7)
C10_1 C11_1 C12_1 C13_1 171.3(5)
C12_1 C11_1 C12_1 C14_1 46.7(6)
C10_1 C11_1 C12_1 C14_1 -59.9(8)
N10_1 C10_1 C15_1 O15_1 141.7(4)
C11_1 C10_1 C15_1 O15_1 -95.8(4)
N10_1 C10_1 C15_1 N20_1 -40.1(5)
C11_1 C10_1 C15_1 N20_1 82.4(4)
O15_1 C15_1 N20_1 C20_1 2.0(6)
C10_1 C15_1 N20_1 C20_1 -176.2(3)
C15_1 N20_1 C20_1 C21_1 72.6(4)
C15_1 N20_1 C20_1 C25_1 -53.4(4)
N20_1 C20_1 C21_1 C22_1 67.8(6)
C25_1 C20_1 C21_1 C22_1 -166.8(5)
N20_1 C20_1 C21_1 C22_1 41.8(7)
C25_1 C20_1 C21_1 C22_1 167.3(5)
C20_1 C21_1 C22_1 C24_1 72.2(9)
C22_1 C21_1 C22_1 C24_1 -18.1(11)
C20_1 C21_1 C22_1 C23_1 -169.2(7)
C22_1 C21_1 C22_1 C23_1 100.6(16)
C20_1 C21_1 C22_1 C24_1 39.0(10)
C22_1 C21_1 C22_1 C24_1 139.5(18)
C20_1 C21_1 C22_1 C23_1 167.0(6)
C22_1 C21_1 C22_1 C23_1 -92.5(16)
N20_1 C20_1 C25_1 O25_1 136.4(3)
C21_1 C20_1 C25_1 O25_1 9.7(5)
N20_1 C20_1 C25_1 N30_1 -47.9(4)
C21_1 C20_1 C25_1 N30_1 -174.6(3)
O25_1 C25_1 N30_1 C30_1 -3.3(5)
C20_1 C25_1 N30_1 C30_1 -178.9(3)
C25_1 N30_1 C30_1 C32_1 64.9(4)
C25_1 N30_1 C30_1 C31_1 -175.4(3)
C25_1 N30_1 C30_1 C33_1 -58.1(4)
N30_1 C30_1 C33_1 O33_1 133.2(3)
C32_1 C30_1 C33_1 O33_1 9.7(4)
C31_1 C30_1 C33_1 O33_1 -109.9(3)
N30_1 C30_1 C33_1 N40_1 -49.6(3)
C32_1 C30_1 C33_1 N40_1 -173.1(3)
C31_1 C30_1 C33_1 N40_1 67.3(3)
O33_1 C33_1 N40_1 C40_1 -0.7(5)
C30_1 C33_1 N40_1 C40_1 -177.9(3)
C33_1 N40_1 C40_1 C45_1 -64.5(4)
C33_1 N40_1 C40_1 C41_1 172.3(3)
N40_1 C40_1 C41_1 C42_1 -179.9(3)
C45_1 C40_1 C41_1 C42_1 56.8(4)
C40_1 C41_1 C42_1 C43_1 -177.4(3)
C40_1 C41_1 C42_1 C44_1 59.0(4)
N40_1 C40_1 C45_1 O45_1 136.0(3)
C41_1 C40_1 C45_1 O45_1 -102.6(3)
N40_1 C40_1 C45_1 N50_1 -44.3(4)
C41_1 C40_1 C45_1 N50_1 77.1(3)
O45_1 C45_1 N50_1 C50_1 -0.2(5)
C40_1 C45_1 N50_1 C50_1 -179.8(3)
C45_1 N50_1 C50_1 C51_1 70.0(4)
C45_1 N50_1 C50_1 C55_1 -56.8(4)
N50_1 C50_1 C51_1 C52_1 72.2(4)
C55_1 C50_1 C51_1 C52_1 -162.1(3)
C50_1 C51_1 C52_1 C54_1 -54.8(7)
C50_1 C51_1 C52_1 C53_1 -168.4(8)
C50_1 C51_1 C52_1 C54_1 46.6(6)
C50_1 C51_1 C52_1 C53_1 173.6(6)
N50_1 C50_1 C55_1 O55_1 134.0(3)
C51_1 C50_1 C55_1 O55_1 6.5(4)
N50_1 C50_1 C55_1 N60_1 -47.2(4)
C51_1 C50_1 C55_1 N60_1 -174.7(3)
O55_1 C55_1 N60_1 C60_1 -0.8(4)
C50_1 C55_1 N60_1 C60_1 -179.6(3)
C55_1 N60_1 C60_1 C61_1 67.4(4)
C55_1 N60_1 C60_1 C62_1 -171.9(3)
C55_1 N60_1 C60_1 C63_1 -54.4(3)
N60_1 C60_1 C63_1 O63_1 131.8(3)
C61_1 C60_1 C63_1 O63_1 10.3(4)
C62_1 C60_1 C63_1 O63_1 -110.4(3)
N60_1 C60_1 C63_1 N70_1 -51.6(3)
C61_1 C60_1 C63_1 N70_1 -173.1(3)
C62_1 C60_1 C63_1 N70_1 66.2(3)
O63_1 C63_1 N70_1 C70_1 -2.7(4)
C60_1 C63_1 N70_1 C70_1 -179.3(2)
C63_1 N70_1 C70_1 C75_1 -59.2(3)
C63_1 N70_1 C70_1 C71_1 177.1(2)
N70_1 C70_1 C71_1 C72_1 -70.8(3)
C75_1 C70_1 C71_1 C72_1 165.4(2)
C70_1 C71_1 C72_1 C74_1 -69.3(4)
C70_1 C71_1 C72_1 C73_1 166.8(3)
N70_1 C70_1 C75_1 O75_1 140.4(3)
C71_1 C70_1 C75_1 O75_1 -97.0(3)
N70_1 C70_1 C75_1 N80_1 -39.2(3)
C71_1 C70_1 C75_1 N80_1 83.3(3)
O75_1 C75_1 N80_1 C80_1 -1.1(4)
C70_1 C75_1 N80_1 C80_1 178.5(2)
C75_1 N80_1 C80_1 C81_1 68.1(3)
C75_1 N80_1 C80_1 C85_1 -57.2(3)
N80_1 C80_1 C81_1 C82_1 52.4(3)
C85_1 C80_1 C81_1 C82_1 177.3(3)
C80_1 C81_1 C82_1 C83_1 -175.2(3)
C80_1 C81_1 C82_1 C84_1 60.9(4)
N80_1 C80_1 C85_1 O85_1 130.2(3)
C81_1 C80_1 C85_1 O85_1 4.0(4)
N80_1 C80_1 C85_1 N90_1 -51.4(3)
C81_1 C80_1 C85_1 N90_1 -177.5(3)
O85_1 C85_1 N90_1 C90_1 0.7(5)
C80_1 C85_1 N90_1 C90_1 -177.8(3)
C85_1 N90_1 C90_1 C92_1 -174.8(3)
C85_1 N90_1 C90_1 C91_1 64.0(4)
C85_1 N90_1 C90_1 C93_1 -58.4(4)
N90_1 C90_1 C93_1 O94_1 148.7(3)
C92_1 C90_1 C93_1 O94_1 -94.2(4)
C91_1 C90_1 C93_1 O94_1 26.4(4)
N90_1 C90_1 C93_1 N100_1 -34.7(4)
C92_1 C90_1 C93_1 N100_1 82.4(3)
C91_1 C90_1 C93_1 N100_1 -157.0(3)
O94_1 C93_1 N100_1 C100_1 -1.7(5)
C90_1 C93_1 N100_1 C100_1 -178.3(3)
C93_1 N100_1 C100_1 C105_1 -72.8(4)
C93_1 N100_1 C100_1 C101_1 164.2(3)
N100_1 C100_1 C101_1 C102_1 -74.1(4)
C105_1 C100_1 C101_1 C102_1 161.4(3)
C100_1 C101_1 C102_1 C104_1 -78.7(5)
C100_1 C101_1 C102_1 C103_1 158.9(3)
N100_1 C100_1 C105_1 O105_1 166.2(3)
C101_1 C100_1 C105_1 O105_1 -70.9(4)
N100_1 C100_1 C105_1 N110_1 -18.1(4)
C101_1 C100_1 C105_1 N110_1 104.7(3)
O105_1 C105_1 N110_1 C110_1 3.5(5)
C100_1 C105_1 N110_1 C110_1 -171.9(3)
C105_1 N110_1 C110_1 C115_1 84.9(3)
C105_1 N110_1 C110_1 C111_1 -150.2(3)
N110_1 C110_1 C111_1 C112_1 64.4(3)
C115_1 C110_1 C111_1 C112_1 -169.9(3)
C110_1 C111_1 C112_1 C113_1 -174.2(3)
C110_1 C111_1 C112_1 C114_1 63.0(4)
N110_1 C110_1 C115_1 O115_1 -165.0(3)
C111_1 C110_1 C115_1 O115_1 69.6(4)
N110_1 C110_1 C115_1 N120_1 15.9(4)
C111_1 C110_1 C115_1 N120_1 -109.5(3)
O115_1 C115_1 N120_1 C120_1 5.4(5)
C110_1 C115_1 N120_1 C120_1 -175.4(3)
C115_1 N120_1 C120_1 C122_1 -75.9(4)
C115_1 N120_1 C120_1 C123_1 46.7(5)
C115_1 N120_1 C120_1 C121_1 162.5(4)
N120_1 C120_1 C123_1 O123_1 -144.9(4)
C122_1 C120_1 C123_1 O123_1 -22.1(5)
C121_1 C120_1 C123_1 O123_1 98.9(5)
N120_1 C120_1 C123_1 O124_1 38.2(4)
C122_1 C120_1 C123_1 O124_1 160.9(3)
C121_1 C120_1 C123_1 O124_1 -78.0(4)
O123_1 C123_1 O124_1 C124_1 10.7(5)
C120_1 C123_1 O124_1 C124_1 -172.3(4)
C6_4 O1_4 C2_4 C3_4 71.9(19)
O1_4 C2_4 C3_4 O4_4 -77.5(19)
C2_4 C3_4 O4_4 C5_4 23(2)
C3_4 O4_4 C5_4 C6_4 26(2)
C2_4 O1_4 C6_4 C5_4 -9.7(17)
O4_4 C5_4 C6_4 O1_4 -33.4(19)
C6_4 O1_4 C2_4 C3_4 -47(2)
O1_4 C2_4 C3_4 O4_4 56.3(19)
C2_4 C3_4 O4_4 C5_4 -57(2)
C3_4 O4_4 C5_4 C6_4 51(2)
C2_4 O1_4 C6_4 C5_4 37(3)
O4_4 C5_4 C6_4 O1_4 -45(3)
C6_5 O1_5 C2_5 C3_5 -58.2(6)
O1_5 C2_5 C3_5 O4_5 56.8(6)
C2_5 C3_5 O4_5 C5_5 -53.9(5)
C3_5 O4_5 C5_5 C6_5 56.9(6)
C2_5 O1_5 C6_5 C5_5 58.6(6)
O4_5 C5_5 C6_5 O1_5 -60.4(7)
C6_6 O1_6 C2_6 C3_6 -60.2(12)
O1_6 C2_6 C3_6 O4_6 58.1(14)
C2_6 C3_6 O4_6 C5_6 -55.0(15)
C3_6 O4_6 C5_6 C6_6 55.7(15)
C2_6 O1_6 C6_6 C5_6 58.5(13)
O4_6 C5_6 C6_6 O1_6 -57.8(15)
